data_7251264
loop_
_publ_author_name
'Wu, Shen'
'Tsukuda, Tatsuya'
'Takano, Shinjiro'

_publ_section_title
;
 An icosahedral Au13 nanocluster with three adjacent chlorides on opposite
 poles catalyses hydroamination of phenylacetylene
;
_journal_name_full 'Physical Chemistry Chemical Physics'
_journal_paper_doi 10.1039/D5CP03444B
_journal_year 2025
_chemical_formula_sum 'C126 H68 Au13 Br6 F72 P7'
_chemical_formula_weight 6206.61
_chemical_name_common 'Au13dppeF3Br6 PPh4 DCM-EtOH/Hex at room temp'
_space_group_crystal_system triclinic
_space_group_IT_number 2
_space_group_name_Hall '-P 1'
_space_group_name_H-M_alt 'P -1'
_atom_sites_solution_hydrogens geom
_audit_update_record
;
2025-09-02 deposited with the CCDC.	2025-11-11 downloaded from the CCDC.
;
_cell_angle_alpha 82.0364(16)
_cell_angle_beta 88.9806(16)
_cell_angle_gamma 67.5128(15)
_cell_formula_units_Z 2
_cell_length_a 16.5165(12)
_cell_length_b 18.4289(13)
_cell_length_c 32.773(2)
_cell_measurement_reflns_used 9661
_cell_measurement_temperature 100.0(5)
_cell_measurement_theta_max 25.4182
_cell_measurement_theta_min 2.2711
_cell_volume 9121.3(11)
_computing_cell_refinement 'SAINT V8.40B (Bruker AXS LLC, 2019)'
_computing_data_collection 'Bruker Instrument Service v8.5.1.2 Release'
_computing_data_reduction 'SAINT V8.40B (Bruker AXS LLC, 2019)'
_computing_molecular_graphics 'shelXle (C.B. Huebschle, rev 1503)'
_computing_structure_refinement 'SHELXL-2019/1 (Sheldrick, 2019)'
_computing_structure_solution 'XS, VERSION 2013/1'
_diffrn_ambient_temperature 100.0(5)
_diffrn_detector_area_resol_mean 7.3910
_diffrn_measured_fraction_theta_full 0.997
_diffrn_measured_fraction_theta_max 0.997
_diffrn_measurement_device_type 'Bruker D8VENTURE with PHOTON 3'
_diffrn_measurement_method '\w and \f scans'
_diffrn_radiation_probe x-ray
_diffrn_radiation_type MoK\a
_diffrn_radiation_wavelength 0.71073
_diffrn_reflns_av_R_equivalents 0.0422
_diffrn_reflns_av_unetI/netI 0.0319
_diffrn_reflns_limit_h_max 19
_diffrn_reflns_limit_h_min -19
_diffrn_reflns_limit_k_max 22
_diffrn_reflns_limit_k_min -22
_diffrn_reflns_limit_l_max 27
_diffrn_reflns_limit_l_min -39
_diffrn_reflns_number 166133
_diffrn_reflns_theta_full 25.24
_diffrn_reflns_theta_max 25.45
_diffrn_reflns_theta_min 1.28
_diffrn_source 'Microfocus sealed tube'
_diffrn_source_current 1.4
_diffrn_source_power 0.07
_diffrn_source_voltage 50
_exptl_absorpt_coefficient_mu 11.897
_exptl_absorpt_correction_T_max 0.78
_exptl_absorpt_correction_T_min 0.13
_exptl_absorpt_correction_type 'Numerical Mu From Formula'
_exptl_absorpt_process_details
;
Krause, L., Herbst-Irmer, R., Sheldrick, G. M., Stalke, D. (2015).
"Comparison of silver and molybdenum microfocus X-ray sources for
single-crystal structure determination"
J. Appl. Cryst. 48, 3-10.
doi:10.1107/S1600576714022985
;
_exptl_crystal_colour 'dark red'
_exptl_crystal_density_diffrn 2.260
_exptl_crystal_density_method 'not measured'
_exptl_crystal_description needle
_exptl_crystal_F_000 5628
_exptl_crystal_size_max 0.204
_exptl_crystal_size_mid 0.105
_exptl_crystal_size_min 0.022
_refine_diff_density_max 3.540
_refine_diff_density_min -1.557
_refine_ls_extinction_method none
_refine_ls_goodness_of_fit_ref 1.017
_refine_ls_hydrogen_treatment constr
_refine_ls_matrix_type full
_refine_ls_number_parameters 1825
_refine_ls_number_reflns 33691
_refine_ls_number_restraints 9887
_refine_ls_restrained_S_all 1.093
_refine_ls_R_factor_all 0.0627
_refine_ls_R_factor_gt 0.0475
_refine_ls_shift/su_max 0.001
_refine_ls_shift/su_mean 0.000
_refine_ls_structure_factor_coef Fsqd
_refine_ls_weighting_details 'w=1/[\s^2^(Fo^2^)+(0.0423P)^2^+176.8970P] where P=(Fo^2^+2Fc^2^)/3'
_refine_ls_weighting_scheme calc
_refine_ls_wR_factor_gt 0.1106
_refine_ls_wR_factor_ref 0.1198
_reflns_Friedel_coverage 0.000
_reflns_number_gt 26810
_reflns_number_total 33691
_reflns_threshold_expression 'I > 2\s(I)'
_cod_data_source_file d5cp03444b2.cif
_cod_data_source_block 20250829Au13dppeF_Br6
_cod_database_code 7251264

loop_
_space_group_symop_operation_xyz
'x, y, z'
'-x, -y, -z'

loop_
_atom_site_type_symbol
_atom_site_label
_atom_site_fract_x
_atom_site_fract_y
_atom_site_fract_z
_atom_site_U_iso_or_equiv
_atom_site_adp_type
_atom_site_calc_flag
_atom_site_refinement_flags_adp
_atom_site_refinement_flags_occupancy
_atom_site_refinement_flags_posn
_atom_site_occupancy
_atom_site_disorder_assembly
_atom_site_disorder_group
Au Au1 0.24946(2) 0.56267(2) 0.23438(2) 0.03140(9) Uani d . . . 1 . .
Au Au2 0.12045(2) 0.60284(2) 0.17398(2) 0.03240(9) Uani d . . . 1 . .
Au Au3 0.08567(3) 0.65989(2) 0.25584(2) 0.03418(9) Uani d . . . 1 . .
Au Au4 0.20311(3) 0.53744(2) 0.31478(2) 0.03738(10) Uani d . . . 1 . .
Au Au5 0.38664(3) 0.52049(2) 0.29185(2) 0.04068(11) Uani d . . . 1 . .
Au Au6 0.41254(3) 0.46333(2) 0.21507(2) 0.03876(10) Uani d . . . 1 . .
Au Au7 0.29192(2) 0.59030(2) 0.15330(2) 0.03526(10) Uani d . . . 1 . .
Au Au8 0.18701(3) 0.71660(2) 0.19559(2) 0.03344(9) Uani d . . . 1 . .
Au Au9 0.24155(3) 0.67386(2) 0.28252(2) 0.03770(10) Uani d . . . 1 . .
Au Au10 0.37005(3) 0.63040(2) 0.21987(2) 0.03754(10) Uani d . . . 1 . .
Au Au11 0.25617(3) 0.45020(2) 0.18629(2) 0.03560(10) Uani d . . . 1 . .
Au Au12 0.12653(3) 0.49642(2) 0.24851(2) 0.03375(9) Uani d . . . 1 . .
Au Au13 0.30929(3) 0.40944(2) 0.27261(2) 0.03785(10) Uani d . . . 1 . .
Br Br1 0.10205(8) 0.84839(6) 0.15875(4) 0.0450(3) Uani d . . . 1 . .
Br Br2 0.25454(10) 0.74042(8) 0.33931(4) 0.0606(3) Uani d . . . 1 . .
Br Br3 0.47761(8) 0.67828(8) 0.18815(5) 0.0625(4) Uani d . . . 1 . .
Br Br4 0.30575(8) 0.35324(7) 0.13795(4) 0.0465(3) Uani d . . . 1 . .
Br Br5 -0.01182(8) 0.47899(8) 0.25462(4) 0.0533(3) Uani d . . . 1 . .
Br Br6 0.35118(9) 0.29039(7) 0.32321(5) 0.0565(3) Uani d . . . 1 . .
P P1 -0.01109(18) 0.66128(17) 0.13972(9) 0.0370(6) Uani d . . . 1 . .
P P2 -0.05732(18) 0.74348(16) 0.24821(10) 0.0387(6) Uani d . . . 1 . .
P P3 0.2186(2) 0.50588(18) 0.38472(10) 0.0430(7) Uani d . . . 1 . .
P P4 0.46739(19) 0.47148(17) 0.35191(11) 0.0442(7) Uani d . . . 1 . .
P P5 0.53127(18) 0.40478(17) 0.17815(12) 0.0474(8) Uani d . . . 1 . .
P P6 0.36303(18) 0.57129(17) 0.09348(10) 0.0402(7) Uani d . . . 1 . .
P P10 0.2298(2) 0.08346(17) 0.17404(10) 0.0432(7) Uani d . . . 1 . .
F F1A 0.1903(5) 0.7887(6) 0.0554(3) 0.088(3) Uani d U . D 1 . .
F F1B 0.0855(6) 0.8933(4) 0.0342(3) 0.088(3) Uani d U . D 1 . .
F F1C 0.1498(6) 0.8146(6) -0.0068(2) 0.096(3) Uani d U . D 1 . .
F F1D -0.1796(6) 0.7246(6) -0.0068(3) 0.103(3) Uani d U . D 1 . .
F F1E -0.0893(8) 0.7339(10) -0.0495(3) 0.170(5) Uani d U . D 1 . .
F F1F -0.1748(9) 0.8334(6) -0.0278(4) 0.164(5) Uani d U . D 1 . .
F F1G 0.0663(6) 0.3563(5) 0.1443(4) 0.128(4) Uani d U . D 1 . .
F F1H -0.0370(10) 0.3392(7) 0.1747(4) 0.162(5) Uani d U . D 1 . .
F F1I -0.0342(9) 0.3488(7) 0.1115(4) 0.158(5) Uani d U . D 1 . .
F F1J -0.3388(6) 0.5633(6) 0.1290(4) 0.123(4) Uani d U . D 1 . .
F F1K -0.3287(6) 0.6631(7) 0.0918(4) 0.136(4) Uani d U . D 1 . .
F F1L -0.3391(7) 0.6631(7) 0.1525(4) 0.149(4) Uani d U . D 1 . .
F F2A -0.2749(8) 0.9345(6) 0.3481(4) 0.135(4) Uani d U . D 1 . .
F F2B -0.3269(8) 0.8668(6) 0.3882(3) 0.129(4) Uani d U . D 1 . .
F F2C -0.3721(6) 0.9004(7) 0.3280(4) 0.135(4) Uani d U . D 1 . .
F F2D -0.0674(9) 0.5275(6) 0.3712(5) 0.198(6) Uani d U . D 1 . .
F F2E -0.1976(9) 0.5639(8) 0.3852(5) 0.185(6) Uani d U . D 1 . .
F F2F -0.1150(13) 0.5913(9) 0.4188(4) 0.212(7) Uani d U . D 1 . .
F F2G -0.2748(6) 1.0205(5) 0.1642(3) 0.102(3) Uani d U . D 1 . .
F F2H -0.1746(9) 1.0464(10) 0.1371(4) 0.193(6) Uani d U . D 1 . .
F F2I -0.2420(8) 1.1101(5) 0.1825(5) 0.161(5) Uani d U . D 1 . .
F F2J 0.0266(9) 1.0455(6) 0.2654(5) 0.159(5) Uani d U . D 1 . .
F F2K 0.1139(7) 0.9297(7) 0.2779(5) 0.169(5) Uani d U . D 1 . .
F F2L 0.0145(11) 0.9731(11) 0.3158(4) 0.202(6) Uani d U . D 1 . .
F F3A 0.0466(7) 0.3294(6) 0.3523(3) 0.120(4) Uani d U . D 1 . .
F F3B 0.1461(7) 0.2183(6) 0.3630(3) 0.117(3) Uani d U . D 1 . .
F F3C 0.0523(8) 0.2513(8) 0.4059(3) 0.143(4) Uani d U . D 1 . .
F F3D 0.2367(10) 0.2496(10) 0.5270(4) 0.202(6) Uani d U . D 1 . .
F F3E 0.3398(10) 0.1781(6) 0.4974(5) 0.183(6) Uani d U . D 1 . .
F F3F 0.3428(10) 0.2804(8) 0.5143(4) 0.184(6) Uani d U . D 1 . .
F F3G -0.0080(6) 0.8037(5) 0.3517(2) 0.083(3) Uani d U . D 1 . .
F F3H -0.0877(6) 0.8311(6) 0.4020(3) 0.109(3) Uani d U . D 1 . .
F F3I 0.0327(7) 0.8440(5) 0.4005(3) 0.104(3) Uani d U . D 1 . .
F F3J 0.1062(10) 0.5439(9) 0.5366(4) 0.206(6) Uani d U . D 1 . .
F F3K 0.0222(12) 0.6597(8) 0.5373(4) 0.200(6) Uani d U . D 1 . .
F F3L -0.0269(10) 0.5808(11) 0.5198(4) 0.201(6) Uani d U . D 1 . .
F F4A 0.8501(7) 0.2677(7) 0.3992(4) 0.133(4) Uani d U . D 1 . .
F F4B 0.8116(6) 0.3871(6) 0.3766(4) 0.131(4) Uani d U . D 1 . .
F F4C 0.8728(6) 0.3028(8) 0.3391(3) 0.137(4) Uani d U . D 1 . .
F F4D 0.7093(6) 0.1219(5) 0.3224(4) 0.127(4) Uani d U . D 1 . .
F F4E 0.6432(9) 0.1964(7) 0.2708(3) 0.142(4) Uani d U . D 1 . .
F F4F 0.5740(7) 0.1719(6) 0.3199(4) 0.142(4) Uani d U . D 1 . .
F F4G 0.5821(7) 0.7578(6) 0.3664(4) 0.127(4) Uani d U . D 1 . .
F F4H 0.5349(8) 0.7336(6) 0.3130(3) 0.121(4) Uani d U . D 1 . .
F F4I 0.4497(6) 0.7919(5) 0.3556(4) 0.115(3) Uani d U . D 1 . .
F F4J 0.6891(6) 0.5324(8) 0.4805(3) 0.125(4) Uani d U . D 1 . .
F F4K 0.5674(8) 0.5806(8) 0.5039(3) 0.159(5) Uani d U . D 1 . .
F F4L 0.6154(10) 0.4644(7) 0.4946(4) 0.157(5) Uani d U . D 1 . .
F F5A 0.4568(7) 0.0934(6) 0.2027(3) 0.104(3) Uani d U . D 1 . .
F F5B 0.5629(6) 0.0806(5) 0.2399(3) 0.110(3) Uani d U . D 1 . .
F F5C 0.4431(7) 0.1716(5) 0.2461(3) 0.104(3) Uani d U . D 1 . .
F F5D 0.7024(6) 0.1593(7) 0.0813(3) 0.112(3) Uani d U . D 1 . .
F F5E 0.6085(8) 0.1153(6) 0.0762(4) 0.147(4) Uani d U . D 1 . .
F F5F 0.5866(9) 0.2316(6) 0.0509(3) 0.155(5) Uani d U . D 1 . .
F F5G 0.8805(5) 0.2136(5) 0.2015(3) 0.095(3) Uani d U . D 1 . .
F F5H 0.9279(5) 0.2496(5) 0.2501(3) 0.103(3) Uani d U . D 1 . .
F F5I 0.8423(6) 0.1900(5) 0.2608(3) 0.109(3) Uani d U . D 1 . .
F F5J 0.6313(5) 0.5641(5) 0.2752(3) 0.089(3) Uani d U . D 1 . .
F F5K 0.7652(6) 0.5053(5) 0.2901(3) 0.103(3) Uani d U . D 1 . .
F F5L 0.7231(7) 0.5765(5) 0.2337(3) 0.105(3) Uani d U . D 1 . .
F F6A 0.1069(8) 0.4631(8) 0.0004(3) 0.135(4) Uani d U . D 1 . .
F F6B 0.1661(9) 0.4150(7) 0.0563(5) 0.185(6) Uani d U . D 1 . .
F F6C 0.0551(8) 0.5186(8) 0.0507(5) 0.166(5) Uani d U . D 1 . .
F F6D 0.2568(7) 0.6113(6) -0.0889(3) 0.104(3) Uani d U . D 1 . .
F F6E 0.1536(7) 0.7099(7) -0.0736(3) 0.140(4) Uani d U . D 1 . .
F F6F 0.2805(10) 0.6985(8) -0.0638(3) 0.167(5) Uani d U . D 1 . .
F F6J 0.6337(6) 0.6952(5) -0.0034(3) 0.091(3) Uani d U . D 1 . .
F F6K 0.5752(7) 0.6302(8) -0.0302(3) 0.129(4) Uani d U . D 1 . .
F F6L 0.6584(6) 0.5784(5) 0.0201(4) 0.119(4) Uani d U . D 1 . .
F F6G 0.3222(7) 0.8652(5) 0.1044(3) 0.118(4) Uani d U . D 1 . .
F F6H 0.4485(7) 0.8578(6) 0.1045(4) 0.123(4) Uani d U . D 1 . .
F F6I 0.3750(9) 0.9046(5) 0.0509(3) 0.132(4) Uani d U . D 1 . .
C C1A -0.0062(5) 0.7054(4) 0.08695(17) 0.038(2) Uani d . . G 1 . .
C C1B 0.0546(4) 0.7404(4) 0.07926(18) 0.043(2) Uani d . . G 1 . .
H H1B 0.093149 0.738744 0.100871 0.052000 Uiso calc U . R 1 . .
C C1C 0.0591(5) 0.7779(5) 0.0399(2) 0.047(2) Uani d . . DG 1 . .
C C1D 0.0027(6) 0.7804(5) 0.00832(17) 0.062(4) Uani d . . G 1 . .
H H1D 0.005753 0.806035 -0.018551 0.074000 Uiso calc U . R 1 . .
C C1E -0.0581(6) 0.7454(6) 0.0160(2) 0.081(4) Uani d . . DG 1 . .
C C1F -0.0626(5) 0.7079(5) 0.0553(2) 0.065(4) Uani d . . G 1 . .
H H1F -0.104169 0.683922 0.060579 0.078000 Uiso calc U . R 1 . .
C C1G 0.1204(7) 0.8180(7) 0.0308(3) 0.064(3) Uani d . . D 1 . .
C C1H -0.1247(9) 0.7561(9) -0.0160(4) 0.109(4) Uani d U . D 1 . .
C C1I -0.0705(4) 0.5974(4) 0.1371(3) 0.049(3) Uani d . . G 1 . .
C C1J -0.0231(3) 0.5160(4) 0.1410(3) 0.050(3) Uani d . . G 1 . .
H H1J 0.038919 0.495274 0.144813 0.060000 Uiso calc U . R 1 . .
C C1K -0.0664(5) 0.4649(3) 0.1394(3) 0.058(3) Uani d . . DG 1 . .
C C1L -0.1572(5) 0.4952(4) 0.1339(3) 0.067(3) Uani d . . G 1 . .
H H1L -0.186771 0.460292 0.132792 0.081000 Uiso calc U . R 1 . .
C C1M -0.2046(3) 0.5766(5) 0.1299(3) 0.069(3) Uani d . . DG 1 . .
C C1N -0.1612(4) 0.6277(3) 0.1316(3) 0.054(3) Uani d . . G 1 . .
H H1N -0.193640 0.683366 0.128859 0.065000 Uiso calc U . R 1 . .
C C1O -0.0186(9) 0.3793(7) 0.1425(4) 0.097(4) Uani d U . D 1 . .
C C1P -0.3013(8) 0.6137(8) 0.1251(5) 0.114(4) Uani d U . D 1 . .
C C1Q -0.0840(7) 0.7464(7) 0.1628(4) 0.045(3) Uani d . . . 1 . .
H H1Q1 -0.053342 0.782732 0.164679 0.054000 Uiso calc U . R 1 . .
H H1Q2 -0.136191 0.775325 0.144087 0.054000 Uiso calc U . R 1 . .
C C2A -0.1228(5) 0.7387(4) 0.2925(2) 0.044(2) Uani d . . G 1 . .
C C2B -0.1862(5) 0.8069(3) 0.3041(2) 0.056(3) Uani d . . G 1 . .
H H2B -0.198396 0.856809 0.287632 0.067000 Uiso calc U . R 1 . .
C C2C -0.2318(5) 0.8020(4) 0.3397(3) 0.069(3) Uani d . . DG 1 . .
C C2D -0.2140(6) 0.7290(5) 0.3638(2) 0.068(3) Uani d . . G 1 . .
H H2D -0.245205 0.725623 0.388146 0.081000 Uiso calc U . R 1 . .
C C2E -0.1506(6) 0.6608(4) 0.3522(2) 0.070(4) Uani d . . DG 1 . .
C C2F -0.1049(5) 0.6656(3) 0.3166(3) 0.058(3) Uani d . . G 1 . .
H H2F -0.061567 0.619033 0.308643 0.069000 Uiso calc U . R 1 . .
C C2G -0.2996(8) 0.8746(7) 0.3516(4) 0.100(4) Uani d . . D 1 . .
C C2H -0.1326(10) 0.5873(8) 0.3799(5) 0.139(5) Uani d . . D 1 . .
C C2I -0.0719(5) 0.8471(3) 0.2377(2) 0.043(2) Uani d . . G 1 . .
C C2J -0.1378(5) 0.9031(4) 0.2111(3) 0.057(3) Uani d . . G 1 . .
H H2J -0.176774 0.887418 0.196984 0.068000 Uiso calc U . R 1 . .
C C2K -0.1467(5) 0.9820(4) 0.2053(3) 0.079(4) Uani d . . DG 1 . .
C C2L -0.0897(5) 1.0049(3) 0.2261(3) 0.070(4) Uani d . . G 1 . .
H H2L -0.095838 1.058782 0.222102 0.084000 Uiso calc U . R 1 . .
C C2M -0.0238(5) 0.9489(4) 0.2526(3) 0.055(3) Uani d . . DG 1 . .
C C2N -0.0149(4) 0.8700(4) 0.2584(2) 0.045(3) Uani d . . G 1 . .
H H2N 0.030179 0.831717 0.276539 0.054000 Uiso calc U . R 1 . .
C C2O -0.2095(8) 1.0381(7) 0.1735(4) 0.119(5) Uani d . . D 1 . .
C C2P 0.0315(9) 0.9746(8) 0.2760(5) 0.114(5) Uani d . . D 1 . .
C C2Q -0.1157(7) 0.7267(8) 0.2064(4) 0.047(3) Uani d . . . 1 . .
H H2Q1 -0.108798 0.670327 0.210539 0.057000 Uiso calc U . R 1 . .
H H2Q2 -0.178993 0.759473 0.207488 0.057000 Uiso calc U . R 1 . .
C C3A 0.2124(5) 0.4118(4) 0.4065(2) 0.046(3) Uani d . . G 1 . .
C C3B 0.1599(5) 0.3841(4) 0.3858(2) 0.053(3) Uani d . . G 1 . .
H H3B 0.129014 0.413754 0.360868 0.064000 Uiso calc U . R 1 . .
C C3C 0.1526(5) 0.3129(5) 0.4014(2) 0.058(3) Uani d . . DG 1 . .
C C3D 0.1978(6) 0.2694(4) 0.4378(3) 0.075(4) Uani d . . G 1 . .
H H3D 0.192772 0.220735 0.448531 0.090000 Uiso calc U . R 1 . .
C C3E 0.2503(7) 0.2971(5) 0.4586(2) 0.087(5) Uani d . . DG 1 . .
C C3F 0.2576(6) 0.3683(5) 0.4429(3) 0.070(4) Uani d . . G 1 . .
H H3F 0.293483 0.387283 0.457091 0.084000 Uiso calc U . R 1 . .
C C3G 0.0994(8) 0.2790(8) 0.3814(4) 0.093(4) Uani d . . D 1 . .
C C3H 0.2920(10) 0.2529(8) 0.4983(4) 0.147(6) Uani d . . D 1 . .
C C3I 0.1386(6) 0.5802(4) 0.4118(2) 0.052(3) Uani d . . G 1 . .
C C3J 0.0981(6) 0.6573(4) 0.39163(18) 0.051(3) Uani d . . G 1 . .
H H3J 0.111325 0.670366 0.363916 0.061000 Uiso calc U . R 1 . .
C C3K 0.0384(6) 0.7154(4) 0.4120(3) 0.065(3) Uani d . . DG 1 . .
C C3L 0.0191(7) 0.6963(5) 0.4526(3) 0.101(6) Uani d . . G 1 . .
H H3L -0.021771 0.736029 0.466488 0.121000 Uiso calc U . R 1 . .
C C3M 0.0595(8) 0.6192(6) 0.4727(2) 0.135(5) Uani d U . DG 1 . .
C C3N 0.1193(7) 0.5612(4) 0.4523(3) 0.088(5) Uani d . . G 1 . .
H H3N 0.146892 0.508445 0.466111 0.106000 Uiso calc U . R 1 . .
C C3O -0.0060(8) 0.7979(6) 0.3918(4) 0.076(3) Uani d . . D 1 . .
C C3P 0.0402(11) 0.6013(9) 0.5165(4) 0.146(5) Uani d U . D 1 . .
C C3Q 0.3230(8) 0.5026(7) 0.4031(4) 0.047(3) Uani d . . . 1 . .
H H3Q1 0.327295 0.554195 0.393104 0.057000 Uiso calc U . R 1 . .
H H3Q2 0.323595 0.496630 0.433599 0.057000 Uiso calc U . R 1 . .
C C4A 0.5706(4) 0.3870(4) 0.3473(3) 0.056(3) Uani d . . G 1 . .
C C4B 0.6510(5) 0.3877(4) 0.3586(3) 0.064(4) Uani d . . G 1 . .
H H4B 0.653316 0.432578 0.368940 0.077000 Uiso calc U . R 1 . .
C C4C 0.7279(4) 0.3229(5) 0.3548(3) 0.071(4) Uani d . . DG 1 . .
C C4D 0.7244(4) 0.2573(4) 0.3396(3) 0.075(4) Uani d . . G 1 . .
H H4D 0.776970 0.212926 0.337000 0.091000 Uiso calc U . R 1 . .
C C4E 0.6441(5) 0.2565(4) 0.3283(3) 0.078(4) Uani d . . DG 1 . .
C C4F 0.5672(4) 0.3213(4) 0.3321(3) 0.061(4) Uani d . . G 1 . .
H H4F 0.512255 0.320815 0.324392 0.073000 Uiso calc U . R 1 . .
C C4G 0.8145(7) 0.3204(7) 0.3673(4) 0.093(4) Uani d . . D 1 . .
C C4H 0.6428(8) 0.1876(7) 0.3114(4) 0.095(4) Uani d . . D 1 . .
C C4I 0.5025(5) 0.5366(4) 0.3769(2) 0.046(3) Uani d . . G 1 . .
C C4J 0.4983(5) 0.6087(4) 0.35569(18) 0.048(3) Uani d . . G 1 . .
H H4J 0.473628 0.625545 0.328373 0.058000 Uiso calc U . R 1 . .
C C4K 0.5301(6) 0.6562(4) 0.3744(2) 0.062(3) Uani d . . DG 1 . .
C C4L 0.5661(6) 0.6316(4) 0.4144(2) 0.062(3) Uani d . . G 1 . .
H H4L 0.587882 0.664071 0.427161 0.075000 Uiso calc U . R 1 . .
C C4M 0.5703(6) 0.5594(5) 0.43561(18) 0.062(3) Uani d . . DG 1 . .
C C4N 0.5385(6) 0.5119(4) 0.4169(2) 0.057(3) Uani d . . G 1 . .
H H4N 0.541374 0.462619 0.431416 0.068000 Uiso calc U . R 1 . .
C C4O 0.5258(8) 0.7333(7) 0.3525(4) 0.087(4) Uani d . . D 1 . .
C C4P 0.6102(8) 0.5341(8) 0.4774(4) 0.097(4) Uani d . . D 1 . .
C C4Q 0.4057(8) 0.4356(7) 0.3900(4) 0.049(3) Uani d . . . 1 . .
H H4Q1 0.387379 0.396915 0.378659 0.059000 Uiso calc U . R 1 . .
H H4Q2 0.444241 0.407452 0.414698 0.059000 Uiso calc U . R 1 . .
C C5A 0.5455(5) 0.3070(3) 0.1671(2) 0.052(3) Uani d . . G 1 . .
C C5B 0.5159(5) 0.2604(4) 0.19560(19) 0.055(3) Uani d . . G 1 . .
H H5B 0.493658 0.278261 0.220889 0.066000 Uiso calc U . R 1 . .
C C5C 0.5188(5) 0.1876(4) 0.1871(2) 0.065(3) Uani d . . DG 1 . .
C C5D 0.5512(5) 0.1614(3) 0.1501(3) 0.064(3) Uani d . . G 1 . .
H H5D 0.553216 0.111690 0.144310 0.077000 Uiso calc U . R 1 . .
C C5E 0.5809(5) 0.2080(4) 0.1216(2) 0.062(3) Uani d . . DG 1 . .
C C5F 0.5780(5) 0.2808(4) 0.1301(2) 0.056(3) Uani d . . G 1 . .
H H5F 0.598201 0.312626 0.110603 0.068000 Uiso calc U . R 1 . .
C C5G 0.4945(8) 0.1343(7) 0.2184(4) 0.083(3) Uani d . . D 1 . .
C C5H 0.6174(8) 0.1794(7) 0.0831(4) 0.091(4) Uani d . . D 1 . .
C C5I 0.6328(4) 0.3954(4) 0.2037(3) 0.047(3) Uani d . . G 1 . .
C C5J 0.7073(4) 0.3257(3) 0.2080(3) 0.062(4) Uani d . . G 1 . .
H H5J 0.707488 0.281223 0.196313 0.074000 Uiso calc U . R 1 . .
C C5K 0.7816(4) 0.3211(3) 0.2292(3) 0.059(3) Uani d . . DG 1 . .
C C5L 0.7814(4) 0.3861(4) 0.2462(3) 0.058(3) Uani d . . G 1 . .
H H5L 0.832194 0.382950 0.260778 0.069000 Uiso calc U . R 1 . .
C C5M 0.7069(4) 0.4559(3) 0.2420(3) 0.055(3) Uani d . . DG 1 . .
C C5N 0.6326(4) 0.4605(3) 0.2208(3) 0.050(3) Uani d . . G 1 . .
H H5N 0.581675 0.508162 0.217872 0.061000 Uiso calc U . R 1 . .
C C5O 0.8574(7) 0.2447(6) 0.2354(4) 0.081(3) Uani d . . D 1 . .
C C5P 0.7067(7) 0.5243(6) 0.2602(4) 0.067(3) Uani d . . D 1 . .
C C5Q 0.5287(7) 0.4637(7) 0.1289(4) 0.046(3) Uani d . . . 1 . .
H H5Q1 0.523648 0.517168 0.133671 0.055000 Uiso calc U . R 1 . .
H H5Q2 0.584971 0.438996 0.115529 0.055000 Uiso calc U . R 1 . .
C C6A 0.2923(4) 0.5730(5) 0.05093(19) 0.043(2) Uani d . . G 1 . .
C C6B 0.2377(5) 0.5315(4) 0.05882(17) 0.048(3) Uani d . . G 1 . .
H H6B 0.239263 0.502548 0.085354 0.058000 Uiso calc U . R 1 . .
C C6C 0.1807(5) 0.5323(5) 0.0279(2) 0.057(3) Uani d . . DG 1 . .
C C6D 0.1784(5) 0.5746(5) -0.01092(19) 0.048(3) Uani d . . G 1 . .
H H6D 0.139423 0.575139 -0.032054 0.057000 Uiso calc U . R 1 . .
C C6E 0.2330(5) 0.6161(4) -0.01882(16) 0.058(3) Uani d . . DG 1 . .
C C6F 0.2900(5) 0.6153(5) 0.0121(2) 0.050(3) Uani d . . G 1 . .
H H6F 0.327362 0.643656 0.006709 0.060000 Uiso calc U . R 1 . .
C C6G 0.1272(9) 0.4848(8) 0.0339(4) 0.105(4) Uani d . . D 1 . .
C C6H 0.2312(9) 0.6581(8) -0.0607(3) 0.099(4) Uani d . . D 1 . .
C C6I 0.4145(4) 0.6392(3) 0.0737(2) 0.041(2) Uani d . . G 1 . .
C C6J 0.3818(4) 0.7154(4) 0.0843(2) 0.048(3) Uani d . . DG 1 . .
H H6J 0.334066 0.730629 0.102147 0.057000 Uiso calc U . R 1 . .
C C6K 0.4188(4) 0.7692(3) 0.0687(2) 0.054(2) Uani d U . DG 1 . .
C C6L 0.4886(4) 0.7469(3) 0.0426(2) 0.045(2) Uani d . . DG 1 . .
H H6L 0.513911 0.783671 0.031949 0.053000 Uiso calc U . R 1 . .
C C6M 0.5213(4) 0.6707(4) 0.0320(2) 0.041(2) Uani d . . DG 1 . .
C C6N 0.4843(4) 0.6168(3) 0.0475(2) 0.043(2) Uani d . . G 1 . .
H H6N 0.506644 0.564773 0.040270 0.052000 Uiso calc U . R 1 . .
C C6O 0.3885(7) 0.8484(6) 0.0815(3) 0.063(2) Uani d U . D 1 . .
C C6P 0.5960(7) 0.6462(6) 0.0046(3) 0.063(3) Uani d . . D 1 . .
C C6Q 0.4519(7) 0.4729(7) 0.0989(4) 0.048(3) Uani d . . . 1 . .
H H6Q1 0.427690 0.432498 0.108976 0.058000 Uiso calc U . R 1 . .
H H6Q2 0.475499 0.462344 0.071352 0.058000 Uiso calc U . R 1 . .
C C10A 0.2011(5) 0.1568(4) 0.2076(2) 0.041(2) Uani d . . G 1 . .
C C10B 0.2323(6) 0.2175(5) 0.2034(2) 0.066(4) Uani d . . G 1 . .
H H10B 0.268384 0.222455 0.181139 0.080000 Uiso calc U . R 1 . .
C C10C 0.2109(7) 0.2708(5) 0.2318(3) 0.077(4) Uani d . . G 1 . .
H H10C 0.232314 0.312265 0.228906 0.093000 Uiso calc U . R 1 . .
C C10D 0.1582(6) 0.2635(5) 0.2643(3) 0.065(3) Uani d . . G 1 . .
H H10D 0.143554 0.299982 0.283724 0.078000 Uiso calc U . R 1 . .
C C10E 0.1269(6) 0.2029(6) 0.2685(2) 0.066(3) Uani d . . G 1 . .
H H10E 0.090864 0.197889 0.290775 0.079000 Uiso calc U . R 1 . .
C C10F 0.1483(6) 0.1495(5) 0.2401(3) 0.063(4) Uani d . . G 1 . .
H H10F 0.126934 0.108077 0.243009 0.075000 Uiso calc U . R 1 . .
C C10G 0.3054(5) 0.0954(5) 0.1371(2) 0.051(3) Uani d . . G 1 . .
C C10H 0.2818(5) 0.1670(4) 0.1110(3) 0.060(3) Uani d . . G 1 . .
H H10H 0.227635 0.209248 0.114178 0.072000 Uiso calc U . R 1 . .
C C10I 0.3372(7) 0.1769(5) 0.0803(3) 0.076(4) Uani d . . G 1 . .
H H10I 0.321049 0.225847 0.062420 0.092000 Uiso calc U . R 1 . .
C C10J 0.4164(6) 0.1151(7) 0.0756(3) 0.086(4) Uani d . . G 1 . .
H H10J 0.454347 0.121821 0.054597 0.103000 Uiso calc U . R 1 . .
C C10K 0.4401(5) 0.0434(6) 0.1017(3) 0.083(4) Uani d . . G 1 . .
H H10K 0.494232 0.001195 0.098530 0.100000 Uiso calc U . R 1 . .
C C10L 0.3846(6) 0.0336(4) 0.1325(3) 0.062(3) Uani d . . G 1 . .
H H10L 0.400819 -0.015406 0.150288 0.074000 Uiso calc U . R 1 . .
C C10M 0.1382(5) 0.0880(5) 0.1439(3) 0.054(3) Uani d . . G 1 . .
C C10N 0.1548(5) 0.0420(5) 0.1121(3) 0.062(3) Uani d . . G 1 . .
H H10N 0.213482 0.011681 0.106019 0.074000 Uiso calc U . R 1 . .
C C10O 0.0855(7) 0.0404(6) 0.0893(2) 0.075(4) Uani d . . G 1 . .
H H10O 0.096813 0.008944 0.067645 0.090000 Uiso calc U . R 1 . .
C C10P -0.0005(6) 0.0848(7) 0.0983(3) 0.077(4) Uani d . . G 1 . .
H H10P -0.047816 0.083678 0.082685 0.092000 Uiso calc U . R 1 . .
C C10Q -0.0171(5) 0.1308(6) 0.1300(3) 0.084(5) Uani d . . G 1 . .
H H10Q -0.075777 0.161151 0.136099 0.101000 Uiso calc U . R 1 . .
C C10R 0.0522(6) 0.1324(6) 0.1528(3) 0.068(4) Uani d . . G 1 . .
H H10R 0.040891 0.163890 0.174473 0.081000 Uiso calc U . R 1 . .
C C10S 0.2774(6) -0.0102(3) 0.2056(3) 0.048(3) Uani d . . G 1 . .
C C10T 0.2573(6) -0.0745(4) 0.1992(3) 0.058(3) Uani d . . G 1 . .
H H10T 0.218056 -0.069374 0.177157 0.070000 Uiso calc U . R 1 . .
C C10U 0.2946(6) -0.1463(4) 0.2250(3) 0.071(4) Uani d . . G 1 . .
H H10U 0.280827 -0.190259 0.220650 0.085000 Uiso calc U . R 1 . .
C C10V 0.3520(7) -0.1538(4) 0.2573(3) 0.079(5) Uani d . . G 1 . .
H H10V 0.377508 -0.202918 0.274978 0.095000 Uiso calc U . R 1 . .
C C10W 0.3722(7) -0.0896(5) 0.2638(3) 0.090(6) Uani d . . G 1 . .
H H10W 0.411418 -0.094693 0.285813 0.108000 Uiso calc U . R 1 . .
C C10X 0.3349(6) -0.0177(4) 0.2379(3) 0.065(4) Uani d . . G 1 . .
H H10X 0.348648 0.026193 0.242321 0.079000 Uiso calc U . R 1 . .

loop_
_atom_site_aniso_label
_atom_site_aniso_U_11
_atom_site_aniso_U_22
_atom_site_aniso_U_33
_atom_site_aniso_U_12
_atom_site_aniso_U_13
_atom_site_aniso_U_23
Au1 0.02483(18) 0.02481(18) 0.0461(2) -0.00970(15) -0.00526(16) -0.00888(16)
Au2 0.02479(18) 0.02997(19) 0.0442(2) -0.01208(15) -0.00458(16) -0.00582(17)
Au3 0.02802(19) 0.02732(19) 0.0457(2) -0.00832(16) -0.00206(17) -0.00654(17)
Au4 0.0354(2) 0.0326(2) 0.0437(2) -0.01209(17) -0.00788(18) -0.00598(18)
Au5 0.0331(2) 0.0328(2) 0.0563(3) -0.01101(17) -0.01481(19) -0.00955(19)
Au6 0.02455(19) 0.0284(2) 0.0649(3) -0.00910(16) -0.00269(18) -0.01450(19)
Au7 0.02641(19) 0.0323(2) 0.0516(3) -0.01367(16) 0.00205(17) -0.01390(18)
Au8 0.02894(19) 0.02568(19) 0.0472(2) -0.01119(16) -0.00181(17) -0.00772(17)
Au9 0.0360(2) 0.0290(2) 0.0501(3) -0.01238(17) -0.00647(18) -0.01179(18)
Au10 0.0285(2) 0.0298(2) 0.0588(3) -0.01401(16) -0.00437(18) -0.01200(19)
Au11 0.0294(2) 0.02824(19) 0.0533(3) -0.01299(16) -0.00284(18) -0.01306(18)
Au12 0.02790(19) 0.02889(19) 0.0462(2) -0.01269(16) -0.00548(17) -0.00488(17)
Au13 0.0319(2) 0.02638(19) 0.0546(3) -0.00966(16) -0.00895(18) -0.00669(18)
Br1 0.0452(6) 0.0307(5) 0.0566(7) -0.0130(5) -0.0067(5) -0.0015(5)
Br2 0.0765(9) 0.0601(8) 0.0606(8) -0.0368(7) -0.0004(7) -0.0269(7)
Br3 0.0399(6) 0.0471(7) 0.1084(12) -0.0259(6) 0.0030(7) -0.0100(7)
Br4 0.0532(7) 0.0360(6) 0.0596(7) -0.0239(5) 0.0055(6) -0.0178(5)
Br5 0.0362(6) 0.0552(7) 0.0767(9) -0.0261(6) 0.0011(6) -0.0108(6)
Br6 0.0555(7) 0.0333(6) 0.0775(9) -0.0173(5) -0.0195(7) 0.0060(6)
P1 0.0285(13) 0.0366(14) 0.0462(16) -0.0143(12) -0.0032(12) -0.0011(12)
P2 0.0285(14) 0.0318(14) 0.0515(18) -0.0078(11) 0.0020(12) -0.0037(13)
P3 0.0463(17) 0.0424(16) 0.0428(17) -0.0204(14) -0.0124(13) -0.0025(13)
P4 0.0371(15) 0.0341(15) 0.061(2) -0.0135(12) -0.0194(14) -0.0034(14)
P5 0.0243(13) 0.0311(14) 0.088(2) -0.0072(11) 0.0034(14) -0.0231(15)
P6 0.0291(14) 0.0393(15) 0.0603(19) -0.0179(12) 0.0069(13) -0.0205(14)
P10 0.0511(18) 0.0350(15) 0.0500(18) -0.0242(14) -0.0023(14) -0.0041(13)
F1A 0.080(5) 0.120(7) 0.087(5) -0.069(5) 0.002(4) 0.004(5)
F1B 0.090(6) 0.077(5) 0.124(7) -0.059(4) 0.014(5) -0.020(4)
F1C 0.112(7) 0.130(7) 0.078(5) -0.082(6) 0.029(4) -0.021(5)
F1D 0.110(6) 0.109(7) 0.107(7) -0.066(6) -0.054(5) 0.013(5)
F1E 0.147(8) 0.292(13) 0.119(7) -0.121(8) -0.015(6) -0.071(7)
F1F 0.180(9) 0.157(7) 0.162(10) -0.084(6) -0.067(8) 0.023(6)
F1G 0.131(6) 0.062(5) 0.200(10) -0.047(5) -0.010(6) -0.013(6)
F1H 0.216(11) 0.098(7) 0.176(8) -0.075(8) 0.041(8) 0.000(6)
F1I 0.179(10) 0.137(9) 0.180(8) -0.065(8) -0.008(7) -0.076(7)
F1J 0.075(6) 0.146(8) 0.184(10) -0.076(6) 0.021(6) -0.045(7)
F1K 0.075(5) 0.163(7) 0.187(7) -0.067(5) -0.020(5) -0.015(6)
F1L 0.089(6) 0.178(7) 0.198(8) -0.066(6) 0.007(6) -0.046(6)
F2A 0.141(8) 0.087(6) 0.184(10) -0.046(6) 0.083(7) -0.050(6)
F2B 0.129(8) 0.111(7) 0.125(7) -0.022(6) 0.066(6) -0.030(6)
F2C 0.112(7) 0.100(7) 0.162(8) -0.008(6) 0.032(6) -0.024(6)
F2D 0.220(10) 0.103(7) 0.201(11) -0.019(7) 0.091(8) 0.067(7)
F2E 0.189(10) 0.138(9) 0.213(12) -0.073(8) 0.033(8) 0.051(8)
F2F 0.259(14) 0.182(11) 0.158(8) -0.065(10) 0.008(8) 0.040(7)
F2G 0.079(5) 0.061(5) 0.143(8) -0.010(4) -0.041(5) 0.013(5)
F2H 0.160(10) 0.201(12) 0.188(9) -0.064(8) -0.042(7) 0.065(7)
F2I 0.144(9) 0.066(5) 0.244(11) -0.019(5) -0.097(8) 0.019(6)
F2J 0.156(10) 0.109(7) 0.235(11) -0.080(7) -0.066(8) -0.003(7)
F2K 0.135(7) 0.145(9) 0.235(12) -0.043(6) -0.064(7) -0.075(8)
F2L 0.255(13) 0.244(13) 0.180(9) -0.165(10) -0.017(8) -0.062(7)
F3A 0.127(7) 0.131(7) 0.144(8) -0.092(6) -0.029(6) -0.022(6)
F3B 0.169(8) 0.112(6) 0.104(7) -0.085(6) -0.003(6) -0.033(5)
F3C 0.173(9) 0.202(10) 0.131(7) -0.154(8) 0.024(6) -0.035(7)
F3D 0.230(11) 0.212(12) 0.145(9) -0.086(9) -0.052(8) 0.051(8)
F3E 0.214(11) 0.121(7) 0.191(11) -0.059(7) -0.070(9) 0.044(7)
F3F 0.243(12) 0.143(9) 0.167(10) -0.098(9) -0.111(8) 0.063(7)
F3G 0.102(6) 0.052(4) 0.079(5) -0.008(4) -0.001(4) -0.014(4)
F3H 0.098(6) 0.083(6) 0.114(7) -0.001(5) 0.017(5) -0.015(5)
F3I 0.141(7) 0.068(5) 0.107(7) -0.041(5) -0.006(6) -0.020(5)
F3J 0.221(10) 0.198(10) 0.130(9) -0.017(8) 0.029(8) 0.016(8)
F3K 0.245(13) 0.193(9) 0.123(9) -0.043(8) 0.045(9) -0.024(7)
F3L 0.222(10) 0.230(13) 0.142(10) -0.087(9) 0.069(8) 0.001(9)
F4A 0.081(6) 0.140(8) 0.173(8) -0.051(6) -0.062(6) 0.021(6)
F4B 0.070(6) 0.115(6) 0.217(10) -0.042(5) -0.047(6) -0.029(6)
F4C 0.062(5) 0.184(10) 0.173(8) -0.055(6) -0.023(5) -0.032(7)
F4D 0.112(7) 0.063(5) 0.199(10) -0.018(5) -0.039(6) -0.032(6)
F4E 0.173(10) 0.096(7) 0.171(8) -0.058(7) -0.017(6) -0.044(6)
F4F 0.115(7) 0.108(7) 0.243(11) -0.065(6) 0.025(7) -0.091(7)
F4G 0.133(7) 0.105(7) 0.170(9) -0.090(6) -0.040(6) 0.030(6)
F4H 0.164(9) 0.080(6) 0.121(6) -0.061(6) 0.004(6) 0.022(5)
F4I 0.119(6) 0.078(6) 0.142(8) -0.037(5) -0.024(6) 0.009(5)
F4J 0.120(7) 0.175(10) 0.091(7) -0.077(6) -0.049(5) 0.012(6)
F4K 0.173(9) 0.197(10) 0.084(7) -0.045(8) -0.028(6) -0.020(6)
F4L 0.210(11) 0.162(8) 0.117(8) -0.106(8) -0.074(7) 0.034(6)
F5A 0.125(7) 0.094(6) 0.127(7) -0.079(6) -0.010(6) -0.019(5)
F5B 0.110(6) 0.079(6) 0.141(8) -0.038(5) -0.028(6) -0.005(5)
F5C 0.120(7) 0.073(5) 0.139(7) -0.056(5) 0.014(6) -0.022(5)
F5D 0.090(5) 0.132(8) 0.099(7) -0.031(5) 0.022(5) -0.002(6)
F5E 0.156(9) 0.136(7) 0.189(10) -0.072(7) 0.077(8) -0.115(7)
F5F 0.195(10) 0.120(7) 0.107(7) 0.001(7) -0.029(6) -0.053(5)
F5G 0.061(5) 0.071(5) 0.140(7) -0.004(4) 0.004(5) -0.035(5)
F5H 0.042(4) 0.079(6) 0.169(8) 0.004(4) -0.014(5) -0.040(6)
F5I 0.077(6) 0.061(5) 0.160(8) 0.004(4) 0.009(5) -0.010(5)
F5J 0.060(4) 0.082(5) 0.137(7) -0.028(4) -0.001(4) -0.056(5)
F5K 0.089(6) 0.079(6) 0.140(7) -0.021(5) -0.043(5) -0.038(5)
F5L 0.130(8) 0.077(5) 0.132(7) -0.059(5) 0.012(5) -0.035(5)
F6A 0.129(8) 0.158(9) 0.171(8) -0.098(7) 0.015(6) -0.070(7)
F6B 0.200(10) 0.171(8) 0.232(11) -0.139(8) -0.033(8) 0.017(7)
F6C 0.158(8) 0.175(9) 0.247(11) -0.138(7) 0.093(7) -0.091(8)
F6D 0.110(7) 0.149(8) 0.059(5) -0.048(6) 0.013(5) -0.036(5)
F6E 0.182(8) 0.139(8) 0.084(7) -0.051(6) 0.033(6) 0.003(6)
F6F 0.266(11) 0.232(11) 0.082(7) -0.186(9) 0.032(7) -0.019(7)
F6J 0.108(6) 0.082(5) 0.107(6) -0.060(5) 0.058(5) -0.030(5)
F6K 0.110(7) 0.181(10) 0.122(6) -0.065(7) 0.057(5) -0.092(6)
F6L 0.083(5) 0.079(5) 0.169(8) -0.012(4) 0.063(5) 0.001(5)
F6G 0.129(7) 0.064(5) 0.160(8) -0.027(5) 0.068(6) -0.051(6)
F6H 0.139(7) 0.097(7) 0.152(8) -0.055(6) 0.003(6) -0.055(6)
F6I 0.207(10) 0.049(5) 0.119(6) -0.024(5) 0.030(6) -0.019(4)
C1A 0.032(5) 0.037(5) 0.047(5) -0.014(4) 0.000(4) -0.009(4)
C1B 0.042(5) 0.044(6) 0.048(5) -0.022(5) 0.002(4) -0.011(4)
C1C 0.052(5) 0.047(6) 0.049(5) -0.027(5) 0.003(4) -0.010(4)
C1D 0.084(7) 0.068(8) 0.050(6) -0.053(7) -0.013(5) 0.006(5)
C1E 0.106(8) 0.100(10) 0.066(6) -0.080(8) -0.023(5) 0.017(6)
C1F 0.080(8) 0.069(9) 0.062(6) -0.055(8) -0.024(5) 0.015(5)
C1G 0.074(6) 0.074(6) 0.066(6) -0.052(5) 0.007(4) -0.008(5)
C1H 0.122(7) 0.128(8) 0.097(6) -0.076(6) -0.035(5) 0.004(5)
C1I 0.042(5) 0.058(5) 0.054(7) -0.029(4) -0.008(4) 0.000(5)
C1J 0.050(6) 0.056(5) 0.051(7) -0.029(4) -0.009(5) -0.001(5)
C1K 0.081(6) 0.075(5) 0.043(6) -0.058(4) -0.005(5) -0.007(4)
C1L 0.077(6) 0.097(6) 0.053(8) -0.065(5) -0.006(5) 0.001(5)
C1M 0.063(5) 0.103(6) 0.066(8) -0.062(5) -0.005(5) -0.002(5)
C1N 0.040(5) 0.077(6) 0.048(7) -0.031(5) -0.011(4) 0.010(5)
C1O 0.117(7) 0.072(5) 0.122(7) -0.057(5) -0.002(5) -0.016(5)
C1P 0.074(6) 0.140(7) 0.150(8) -0.066(5) -0.007(5) -0.022(5)
C1Q 0.032(6) 0.042(6) 0.057(6) -0.010(5) -0.002(5) -0.004(5)
C2A 0.038(5) 0.043(5) 0.051(6) -0.017(4) 0.007(4) -0.006(4)
C2B 0.043(6) 0.047(5) 0.078(7) -0.016(4) 0.019(5) -0.013(5)
C2C 0.063(7) 0.066(5) 0.082(7) -0.029(5) 0.029(5) -0.017(5)
C2D 0.061(7) 0.075(6) 0.075(8) -0.035(5) 0.018(6) -0.012(5)
C2E 0.070(7) 0.068(6) 0.071(7) -0.030(5) 0.015(5) 0.001(5)
C2F 0.052(7) 0.048(5) 0.067(6) -0.018(5) 0.008(5) 0.005(5)
C2G 0.099(8) 0.072(7) 0.120(8) -0.022(6) 0.056(6) -0.023(6)
C2H 0.154(11) 0.095(8) 0.136(9) -0.033(7) 0.036(8) 0.044(7)
C2I 0.036(5) 0.036(5) 0.050(6) -0.009(4) 0.006(4) -0.004(4)
C2J 0.043(6) 0.041(5) 0.077(8) -0.010(4) -0.008(5) 0.006(5)
C2K 0.063(7) 0.042(5) 0.121(9) -0.014(5) -0.020(7) 0.009(5)
C2L 0.059(6) 0.037(5) 0.103(9) -0.013(5) -0.008(6) 0.007(5)
C2M 0.053(6) 0.030(4) 0.079(7) -0.013(4) 0.003(5) -0.001(4)
C2N 0.045(5) 0.030(4) 0.055(6) -0.009(4) 0.003(5) -0.002(4)
C2O 0.103(8) 0.061(6) 0.175(9) -0.031(6) -0.062(7) 0.046(6)
C2P 0.117(8) 0.079(8) 0.159(10) -0.050(7) -0.047(7) -0.016(7)
C2Q 0.034(6) 0.054(7) 0.053(6) -0.019(5) -0.001(5) -0.002(5)
C3A 0.042(6) 0.034(5) 0.064(6) -0.013(4) -0.009(5) -0.007(4)
C3B 0.039(6) 0.060(6) 0.068(7) -0.027(5) 0.000(5) -0.014(5)
C3C 0.056(6) 0.058(6) 0.072(6) -0.032(5) 0.016(5) -0.022(5)
C3D 0.090(9) 0.061(7) 0.086(7) -0.042(7) -0.002(6) -0.009(6)
C3E 0.110(10) 0.059(7) 0.103(7) -0.049(7) -0.031(7) 0.013(6)
C3F 0.079(9) 0.060(7) 0.077(7) -0.037(7) -0.029(7) 0.009(6)
C3G 0.110(8) 0.115(8) 0.100(8) -0.088(7) 0.005(6) -0.028(6)
C3H 0.195(12) 0.113(9) 0.129(9) -0.072(8) -0.072(7) 0.045(7)
C3I 0.059(7) 0.050(5) 0.048(6) -0.024(5) -0.007(5) -0.002(4)
C3J 0.062(7) 0.047(5) 0.044(6) -0.023(4) -0.003(5) -0.007(4)
C3K 0.073(7) 0.058(5) 0.062(6) -0.019(5) 0.007(5) -0.022(4)
C3L 0.122(13) 0.099(8) 0.066(6) -0.022(7) 0.024(7) -0.021(5)
C3M 0.153(7) 0.123(6) 0.099(6) -0.024(5) 0.036(5) -0.007(4)
C3N 0.113(11) 0.079(8) 0.054(6) -0.021(7) 0.012(6) 0.008(5)
C3O 0.090(7) 0.056(6) 0.075(6) -0.013(5) 0.004(5) -0.024(5)
C3P 0.162(7) 0.134(6) 0.106(6) -0.023(5) 0.037(5) -0.002(5)
C3Q 0.055(6) 0.043(6) 0.051(7) -0.026(5) -0.021(5) -0.001(5)
C4A 0.040(5) 0.038(5) 0.086(9) -0.011(4) -0.028(5) -0.002(5)
C4B 0.044(5) 0.045(6) 0.101(11) -0.016(4) -0.031(5) -0.005(6)
C4C 0.044(5) 0.050(6) 0.111(10) -0.013(4) -0.029(5) -0.001(6)
C4D 0.048(6) 0.046(6) 0.123(12) -0.010(5) -0.030(6) -0.002(6)
C4E 0.043(5) 0.048(5) 0.140(12) -0.009(4) -0.022(6) -0.024(6)
C4F 0.042(5) 0.038(5) 0.099(10) -0.011(4) -0.024(5) -0.009(6)
C4G 0.043(6) 0.087(7) 0.147(9) -0.023(5) -0.040(5) -0.006(6)
C4H 0.070(7) 0.055(6) 0.165(9) -0.022(5) -0.024(6) -0.035(6)
C4I 0.040(6) 0.041(5) 0.059(6) -0.021(5) -0.012(5) -0.001(4)
C4J 0.039(6) 0.043(5) 0.063(6) -0.021(5) -0.016(5) 0.006(4)
C4K 0.064(8) 0.057(5) 0.078(6) -0.040(5) -0.016(5) 0.001(4)
C4L 0.067(8) 0.058(6) 0.071(6) -0.033(6) -0.017(5) -0.009(5)
C4M 0.068(8) 0.064(6) 0.064(5) -0.036(6) -0.018(5) -0.003(4)
C4N 0.064(8) 0.050(6) 0.061(6) -0.030(6) -0.022(5) 0.006(5)
C4O 0.092(8) 0.067(6) 0.114(7) -0.054(5) -0.017(6) 0.017(5)
C4P 0.112(8) 0.125(9) 0.068(6) -0.065(7) -0.040(5) 0.008(5)
C4Q 0.059(6) 0.040(6) 0.054(7) -0.026(5) -0.028(5) 0.001(5)
C5A 0.030(5) 0.036(5) 0.092(7) -0.010(4) -0.008(5) -0.019(5)
C5B 0.036(6) 0.036(5) 0.091(7) -0.008(4) -0.007(5) -0.021(5)
C5C 0.047(6) 0.038(5) 0.112(6) -0.014(5) -0.015(5) -0.021(4)
C5D 0.043(6) 0.037(5) 0.112(7) -0.011(5) -0.013(5) -0.028(5)
C5E 0.037(6) 0.041(5) 0.105(6) -0.005(4) -0.012(5) -0.031(4)
C5F 0.034(6) 0.043(5) 0.093(7) -0.010(5) -0.006(5) -0.026(5)
C5G 0.080(7) 0.055(6) 0.124(7) -0.038(5) -0.013(5) -0.015(5)
C5H 0.079(7) 0.081(7) 0.113(7) -0.017(6) 0.004(5) -0.054(5)
C5I 0.030(5) 0.040(5) 0.072(8) -0.011(4) 0.004(5) -0.019(5)
C5J 0.028(4) 0.037(5) 0.117(10) -0.004(4) -0.003(5) -0.026(6)
C5K 0.028(4) 0.048(5) 0.099(8) -0.010(4) 0.000(5) -0.018(5)
C5L 0.030(5) 0.050(5) 0.092(9) -0.012(4) 0.001(5) -0.017(5)
C5M 0.032(5) 0.045(5) 0.089(8) -0.011(4) -0.008(5) -0.016(5)
C5N 0.031(5) 0.039(5) 0.079(8) -0.007(4) -0.002(5) -0.018(5)
C5O 0.039(5) 0.056(6) 0.132(8) 0.003(4) -0.010(5) -0.021(5)
C5P 0.044(5) 0.052(5) 0.109(7) -0.019(4) -0.014(5) -0.025(5)
C5Q 0.029(5) 0.037(6) 0.078(8) -0.017(5) 0.011(5) -0.018(6)
C6A 0.036(5) 0.049(6) 0.055(5) -0.022(5) 0.014(4) -0.030(4)
C6B 0.045(6) 0.052(6) 0.058(6) -0.027(5) 0.000(4) -0.018(5)
C6C 0.051(6) 0.073(7) 0.064(5) -0.040(6) -0.001(4) -0.020(5)
C6D 0.047(6) 0.055(6) 0.055(5) -0.027(5) 0.009(4) -0.033(4)
C6E 0.068(7) 0.079(7) 0.052(5) -0.047(6) 0.018(4) -0.033(4)
C6F 0.056(6) 0.061(7) 0.054(5) -0.038(5) 0.019(4) -0.033(4)
C6G 0.117(8) 0.137(9) 0.117(9) -0.106(8) 0.013(6) -0.027(6)
C6H 0.150(10) 0.118(8) 0.056(6) -0.080(7) 0.028(5) -0.026(5)
C6I 0.029(5) 0.040(5) 0.061(6) -0.017(4) 0.002(4) -0.019(4)
C6J 0.041(5) 0.040(5) 0.068(7) -0.017(4) 0.009(5) -0.023(4)
C6K 0.056(4) 0.046(4) 0.070(5) -0.025(3) 0.012(4) -0.024(3)
C6L 0.041(5) 0.036(4) 0.055(6) -0.012(4) 0.001(4) -0.006(4)
C6M 0.033(4) 0.034(4) 0.052(5) -0.009(3) 0.000(4) -0.005(4)
C6N 0.033(5) 0.037(5) 0.059(6) -0.012(4) 0.006(4) -0.014(4)
C6O 0.069(5) 0.046(4) 0.078(5) -0.021(4) 0.017(4) -0.025(3)
C6P 0.059(5) 0.047(5) 0.091(7) -0.024(4) 0.042(5) -0.031(5)
C6Q 0.039(6) 0.035(6) 0.075(8) -0.017(5) 0.008(5) -0.017(5)
C10A 0.039(5) 0.032(5) 0.051(6) -0.013(4) -0.013(4) -0.002(4)
C10B 0.084(9) 0.056(7) 0.078(8) -0.045(7) 0.012(7) -0.018(6)
C10C 0.103(11) 0.061(8) 0.083(8) -0.046(8) 0.011(7) -0.024(6)
C10D 0.072(8) 0.058(7) 0.066(7) -0.023(6) -0.006(6) -0.020(6)
C10E 0.068(8) 0.070(7) 0.067(7) -0.030(6) -0.003(6) -0.024(6)
C10F 0.075(8) 0.069(7) 0.069(7) -0.051(7) 0.017(6) -0.028(6)
C10G 0.068(6) 0.052(5) 0.047(6) -0.036(5) 0.013(5) -0.016(4)
C10H 0.067(7) 0.069(6) 0.056(6) -0.044(5) -0.007(5) 0.002(5)
C10I 0.088(8) 0.104(9) 0.061(7) -0.066(7) 0.004(6) -0.004(6)
C10J 0.088(8) 0.108(9) 0.084(9) -0.064(7) 0.008(7) -0.011(7)
C10K 0.086(8) 0.097(9) 0.080(9) -0.047(7) 0.024(7) -0.025(6)
C10L 0.075(7) 0.057(6) 0.070(7) -0.036(5) 0.014(5) -0.030(5)
C10M 0.066(6) 0.055(7) 0.052(6) -0.033(5) -0.012(5) -0.005(5)
C10N 0.083(7) 0.060(7) 0.053(6) -0.037(6) -0.015(5) -0.008(5)
C10O 0.098(7) 0.093(10) 0.055(7) -0.060(7) -0.015(6) -0.009(7)
C10P 0.088(7) 0.111(10) 0.051(7) -0.064(7) -0.016(6) 0.000(7)
C10Q 0.074(7) 0.126(12) 0.065(8) -0.053(7) -0.013(6) -0.013(8)
C10R 0.067(6) 0.081(9) 0.059(7) -0.031(6) -0.014(5) -0.009(6)
C10S 0.051(6) 0.034(5) 0.062(7) -0.019(5) -0.003(5) -0.005(4)
C10T 0.059(7) 0.027(5) 0.087(8) -0.016(5) -0.024(6) -0.005(5)
C10U 0.081(9) 0.023(5) 0.104(9) -0.018(5) -0.036(8) 0.003(5)
C10V 0.088(10) 0.049(6) 0.104(10) -0.036(7) -0.036(8) 0.013(6)
C10W 0.122(13) 0.058(6) 0.100(10) -0.053(7) -0.055(10) 0.022(6)
C10X 0.082(9) 0.044(6) 0.079(8) -0.037(6) -0.028(7) 0.009(5)

loop_
_atom_type_symbol
_atom_type_description
_atom_type_scat_dispersion_real
_atom_type_scat_dispersion_imag
_atom_type_scat_source
C C 0.0033 0.0016 'International Tables Vol C Tables 4.2.6.8 and 6.1.1.4'
H H 0.0000 0.0000 'International Tables Vol C Tables 4.2.6.8 and 6.1.1.4'
Au Au -2.0133 8.8022 'International Tables Vol C Tables 4.2.6.8 and 6.1.1.4'
Br Br -0.2901 2.4595 'International Tables Vol C Tables 4.2.6.8 and 6.1.1.4'
F F 0.0171 0.0103 'International Tables Vol C Tables 4.2.6.8 and 6.1.1.4'
P P 0.1023 0.0942 'International Tables Vol C Tables 4.2.6.8 and 6.1.1.4'

loop_
_geom_angle_atom_site_label_1
_geom_angle_atom_site_label_2
_geom_angle_atom_site_label_3
_geom_angle_site_symmetry_1
_geom_angle_site_symmetry_3
_geom_angle
_geom_angle_publ_flag
Au9 Au1 Au13 . . 116.06(2) ?
Au9 Au1 Au10 . . 64.108(16) ?
Au13 Au1 Au10 . . 117.082(18) ?
Au9 Au1 Au6 . . 117.197(18) ?
Au13 Au1 Au6 . . 62.794(16) ?
Au10 Au1 Au6 . . 64.330(16) ?
Au9 Au1 Au11 . . 179.43(2) ?
Au13 Au1 Au11 . . 63.696(16) ?
Au10 Au1 Au11 . . 116.46(2) ?
Au6 Au1 Au11 . . 63.216(15) ?
Au9 Au1 Au12 . . 115.65(2) ?
Au13 Au1 Au12 . . 63.672(15) ?
Au10 Au1 Au12 . . 179.25(2) ?
Au6 Au1 Au12 . . 116.292(18) ?
Au11 Au1 Au12 . . 63.781(15) ?
Au9 Au1 Au8 . . 64.395(16) ?
Au13 Au1 Au8 . . 179.15(2) ?
Au10 Au1 Au8 . . 63.738(15) ?
Au6 Au1 Au8 . . 117.74(2) ?
Au11 Au1 Au8 . . 115.84(2) ?
Au12 Au1 Au8 . . 115.508(18) ?
Au9 Au1 Au2 . . 117.871(18) ?
Au13 Au1 Au2 . . 115.904(17) ?
Au10 Au1 Au2 . . 115.89(2) ?
Au6 Au1 Au2 . . 115.37(2) ?
Au11 Au1 Au2 . . 62.023(15) ?
Au12 Au1 Au2 . . 63.518(15) ?
Au8 Au1 Au2 . . 63.311(14) ?
Au9 Au1 Au3 . . 62.681(15) ?
Au13 Au1 Au3 . . 115.716(19) ?
Au10 Au1 Au3 . . 116.532(18) ?
Au6 Au1 Au3 . . 178.40(2) ?
Au11 Au1 Au3 . . 116.893(17) ?
Au12 Au1 Au3 . . 62.858(15) ?
Au8 Au1 Au3 . . 63.759(15) ?
Au2 Au1 Au3 . . 65.653(15) ?
Au9 Au1 Au4 . . 63.490(16) ?
Au13 Au1 Au4 . . 62.917(16) ?
Au10 Au1 Au4 . . 117.627(19) ?
Au6 Au1 Au4 . . 116.029(19) ?
Au11 Au1 Au4 . . 116.008(19) ?
Au12 Au1 Au4 . . 62.595(15) ?
Au8 Au1 Au4 . . 117.023(18) ?
Au2 Au1 Au4 . . 117.026(19) ?
Au3 Au1 Au4 . . 62.412(15) ?
Au9 Au1 Au7 . . 116.330(19) ?
Au13 Au1 Au7 . . 118.000(19) ?
Au10 Au1 Au7 . . 63.012(15) ?
Au6 Au1 Au7 . . 65.280(16) ?
Au11 Au1 Au7 . . 64.165(16) ?
Au12 Au1 Au7 . . 116.750(18) ?
Au8 Au1 Au7 . . 62.043(15) ?
Au2 Au1 Au7 . . 61.784(15) ?
Au3 Au1 Au7 . . 116.278(19) ?
Au4 Au1 Au7 . . 178.66(2) ?
Au9 Au1 Au5 . . 63.845(15) ?
Au13 Au1 Au5 . . 64.432(15) ?
Au10 Au1 Au5 . . 61.936(16) ?
Au6 Au1 Au5 . . 61.663(16) ?
Au11 Au1 Au5 . . 116.291(18) ?
Au12 Au1 Au5 . . 118.67(2) ?
Au8 Au1 Au5 . . 116.372(18) ?
Au2 Au1 Au5 . . 176.72(2) ?
Au3 Au1 Au5 . . 117.35(2) ?
Au4 Au1 Au5 . . 66.160(17) ?
Au7 Au1 Au5 . . 115.038(19) ?
P1 Au2 Au1 . . 160.96(8) ?
P1 Au2 Au11 . . 136.78(8) ?
Au1 Au2 Au11 . . 58.900(14) ?
P1 Au2 Au7 . . 133.23(8) ?
Au1 Au2 Au7 . . 59.424(15) ?
Au11 Au2 Au7 . . 62.259(14) ?
P1 Au2 Au8 . . 112.44(7) ?
Au1 Au2 Au8 . . 58.321(14) ?
Au11 Au2 Au8 . . 109.017(17) ?
Au7 Au2 Au8 . . 59.615(14) ?
P1 Au2 Au12 . . 115.67(7) ?
Au1 Au2 Au12 . . 58.207(14) ?
Au11 Au2 Au12 . . 60.902(15) ?
Au7 Au2 Au12 . . 110.194(17) ?
Au8 Au2 Au12 . . 107.096(18) ?
P1 Au2 Au3 . . 103.72(8) ?
Au1 Au2 Au3 . . 57.329(14) ?
Au11 Au2 Au3 . . 107.436(18) ?
Au7 Au2 Au3 . . 107.520(16) ?
Au8 Au2 Au3 . . 59.360(14) ?
Au12 Au2 Au3 . . 58.441(15) ?
P2 Au3 Au1 . . 158.86(8) ?
P2 Au3 Au9 . . 134.02(8) ?
Au1 Au3 Au9 . . 58.008(14) ?
P2 Au3 Au4 . . 139.92(8) ?
Au1 Au3 Au4 . . 58.826(15) ?
Au9 Au3 Au4 . . 60.679(15) ?
P2 Au3 Au12 . . 117.41(7) ?
Au1 Au3 Au12 . . 58.374(14) ?
Au9 Au3 Au12 . . 107.988(17) ?
Au4 Au3 Au12 . . 59.904(14) ?
P2 Au3 Au8 . . 109.40(8) ?
Au1 Au3 Au8 . . 57.937(14) ?
Au9 Au3 Au8 . . 60.790(15) ?
Au4 Au3 Au8 . . 109.050(18) ?
Au12 Au3 Au8 . . 107.057(18) ?
P2 Au3 Au2 . . 102.31(8) ?
Au1 Au3 Au2 . . 57.019(14) ?
Au9 Au3 Au2 . . 106.785(17) ?
Au4 Au3 Au2 . . 106.966(17) ?
Au12 Au3 Au2 . . 59.162(14) ?
Au8 Au3 Au2 . . 58.592(14) ?
P3 Au4 Au1 . . 158.78(8) ?
P3 Au4 Au3 . . 137.48(8) ?
Au1 Au4 Au3 . . 58.762(15) ?
P3 Au4 Au12 . . 137.20(8) ?
Au1 Au4 Au12 . . 58.472(15) ?
Au3 Au4 Au12 . . 60.245(15) ?
P3 Au4 Au13 . . 112.90(8) ?
Au1 Au4 Au13 . . 58.052(15) ?
Au3 Au4 Au13 . . 108.565(19) ?
Au12 Au4 Au13 . . 60.608(15) ?
P3 Au4 Au9 . . 114.41(8) ?
Au1 Au4 Au9 . . 57.583(14) ?
Au3 Au4 Au9 . . 59.499(14) ?
Au12 Au4 Au9 . . 107.327(19) ?
Au13 Au4 Au9 . . 107.098(19) ?
P3 Au4 Au5 . . 101.65(8) ?
Au1 Au4 Au5 . . 57.144(14) ?
Au3 Au4 Au5 . . 106.951(19) ?
Au12 Au4 Au5 . . 107.665(19) ?
Au13 Au4 Au5 . . 59.750(14) ?
Au9 Au4 Au5 . . 58.906(14) ?
P4 Au5 Au1 . . 160.48(9) ?
P4 Au5 Au6 . . 130.17(8) ?
Au1 Au5 Au6 . . 58.570(15) ?
P4 Au5 Au10 . . 140.10(8) ?
Au1 Au5 Au10 . . 58.307(15) ?
Au6 Au5 Au10 . . 61.956(17) ?
P4 Au5 Au9 . . 120.70(8) ?
Au1 Au5 Au9 . . 57.175(14) ?
Au6 Au5 Au9 . . 108.787(19) ?
Au10 Au5 Au9 . . 60.543(16) ?
P4 Au5 Au13 . . 109.65(8) ?
Au1 Au5 Au13 . . 57.078(14) ?
Au6 Au5 Au13 . . 59.267(15) ?
Au10 Au5 Au13 . . 107.766(19) ?
Au9 Au5 Au13 . . 104.705(18) ?
P4 Au5 Au4 . . 104.68(9) ?
Au1 Au5 Au4 . . 56.696(15) ?
Au6 Au5 Au4 . . 105.803(17) ?
Au10 Au5 Au4 . . 106.715(17) ?
Au9 Au5 Au4 . . 58.193(15) ?
Au13 Au5 Au4 . . 57.506(14) ?
P5 Au6 Au1 . . 160.86(10) ?
P5 Au6 Au5 . . 134.81(9) ?
Au1 Au6 Au5 . . 59.768(15) ?
P5 Au6 Au13 . . 135.58(8) ?
Au1 Au6 Au13 . . 58.459(15) ?
Au5 Au6 Au13 . . 62.275(16) ?
P5 Au6 Au11 . . 113.30(8) ?
Au1 Au6 Au11 . . 58.456(14) ?
Au5 Au6 Au11 . . 110.616(19) ?
Au13 Au6 Au11 . . 60.621(15) ?
P5 Au6 Au10 . . 115.20(8) ?
Au1 Au6 Au10 . . 57.711(14) ?
Au5 Au6 Au10 . . 59.149(15) ?
Au13 Au6 Au10 . . 107.924(19) ?
Au11 Au6 Au10 . . 107.116(17) ?
P5 Au6 Au7 . . 103.08(9) ?
Au1 Au6 Au7 . . 57.799(15) ?
Au5 Au6 Au7 . . 107.471(17) ?
Au13 Au6 Au7 . . 108.121(17) ?
Au11 Au6 Au7 . . 60.083(14) ?
Au10 Au6 Au7 . . 58.474(14) ?
P6 Au7 Au1 . . 160.28(8) ?
P6 Au7 Au2 . . 131.32(7) ?
Au1 Au7 Au2 . . 58.792(14) ?
P6 Au7 Au8 . . 139.57(8) ?
Au1 Au7 Au8 . . 58.641(15) ?
Au2 Au7 Au8 . . 61.111(14) ?
P6 Au7 Au10 . . 119.11(7) ?
Au1 Au7 Au10 . . 57.908(15) ?
Au2 Au7 Au10 . . 109.008(19) ?
Au8 Au7 Au10 . . 60.816(15) ?
P6 Au7 Au11 . . 110.27(7) ?
Au1 Au7 Au11 . . 57.531(14) ?
Au2 Au7 Au11 . . 58.834(14) ?
Au8 Au7 Au11 . . 107.503(19) ?
Au10 Au7 Au11 . . 106.747(19) ?
P6 Au7 Au6 . . 103.91(8) ?
Au1 Au7 Au6 . . 56.921(15) ?
Au2 Au7 Au6 . . 106.128(18) ?
Au8 Au7 Au6 . . 107.810(19) ?
Au10 Au7 Au6 . . 59.772(15) ?
Au11 Au7 Au6 . . 58.327(14) ?
Br1 Au8 Au1 . . 167.36(3) ?
Br1 Au8 Au7 . . 121.57(4) ?
Au1 Au8 Au7 . . 59.316(15) ?
Br1 Au8 Au2 . . 110.25(3) ?
Au1 Au8 Au2 . . 58.368(14) ?
Au7 Au8 Au2 . . 59.274(14) ?
Br1 Au8 Au10 . . 134.52(3) ?
Au1 Au8 Au10 . . 57.880(14) ?
Au7 Au8 Au10 . . 60.142(14) ?
Au2 Au8 Au10 . . 107.039(16) ?
Br1 Au8 Au3 . . 112.73(3) ?
Au1 Au8 Au3 . . 58.304(14) ?
Au7 Au8 Au3 . . 109.404(17) ?
Au2 Au8 Au3 . . 62.048(14) ?
Au10 Au8 Au3 . . 107.223(18) ?
Br1 Au8 Au9 . . 127.79(3) ?
Au1 Au8 Au9 . . 57.354(14) ?
Au7 Au8 Au9 . . 108.187(18) ?
Au2 Au8 Au9 . . 107.803(17) ?
Au10 Au8 Au9 . . 59.784(15) ?
Au3 Au8 Au9 . . 58.622(15) ?
Br2 Au9 Au1 . . 164.00(4) ?
Br2 Au9 Au3 . . 125.74(4) ?
Au1 Au9 Au3 . . 59.311(14) ?
Br2 Au9 Au4 . . 108.74(4) ?
Au1 Au9 Au4 . . 58.928(15) ?
Au3 Au9 Au4 . . 59.823(14) ?
Br2 Au9 Au10 . . 123.97(4) ?
Au1 Au9 Au10 . . 58.148(14) ?
Au3 Au9 Au10 . . 108.786(19) ?
Au4 Au9 Au10 . . 108.836(18) ?
Br2 Au9 Au5 . . 107.27(4) ?
Au1 Au9 Au5 . . 58.979(15) ?
Au3 Au9 Au5 . . 110.396(18) ?
Au4 Au9 Au5 . . 62.901(16) ?
Au10 Au9 Au5 . . 58.497(16) ?
Br2 Au9 Au8 . . 137.65(4) ?
Au1 Au9 Au8 . . 58.251(15) ?
Au3 Au9 Au8 . . 60.589(14) ?
Au4 Au9 Au8 . . 108.217(17) ?
Au10 Au9 Au8 . . 59.760(15) ?
Au5 Au9 Au8 . . 107.471(18) ?
Br3 Au10 Au1 . . 163.77(4) ?
Br3 Au10 Au5 . . 129.65(4) ?
Au1 Au10 Au5 . . 59.758(15) ?
Br3 Au10 Au7 . . 105.13(4) ?
Au1 Au10 Au7 . . 59.080(15) ?
Au5 Au10 Au7 . . 109.958(18) ?
Br3 Au10 Au8 . . 118.77(4) ?
Au1 Au10 Au8 . . 58.382(15) ?
Au5 Au10 Au8 . . 110.024(19) ?
Au7 Au10 Au8 . . 59.043(14) ?
Br3 Au10 Au9 . . 136.95(4) ?
Au1 Au10 Au9 . . 57.744(15) ?
Au5 Au10 Au9 . . 60.961(16) ?
Au7 Au10 Au9 . . 107.848(17) ?
Au8 Au10 Au9 . . 60.456(15) ?
Br3 Au10 Au6 . . 112.95(4) ?
Au1 Au10 Au6 . . 57.959(14) ?
Au5 Au10 Au6 . . 58.895(16) ?
Au7 Au10 Au6 . . 61.754(15) ?
Au8 Au10 Au6 . . 107.980(16) ?
Au9 Au10 Au6 . . 106.748(18) ?
Br4 Au11 Au1 . . 162.09(3) ?
Br4 Au11 Au2 . . 128.09(4) ?
Au1 Au11 Au2 . . 59.077(14) ?
Br4 Au11 Au6 . . 105.24(3) ?
Au1 Au11 Au6 . . 58.328(14) ?
Au2 Au11 Au6 . . 108.823(17) ?
Br4 Au11 Au13 . . 122.30(3) ?
Au1 Au11 Au13 . . 57.948(15) ?
Au2 Au11 Au13 . . 108.628(18) ?
Au6 Au11 Au13 . . 59.287(15) ?
Br4 Au11 Au12 . . 139.29(3) ?
Au1 Au11 Au12 . . 58.161(14) ?
Au2 Au11 Au12 . . 60.618(14) ?
Au6 Au11 Au12 . . 107.616(19) ?
Au13 Au11 Au12 . . 59.884(15) ?
Br4 Au11 Au7 . . 109.11(3) ?
Au1 Au11 Au7 . . 58.304(15) ?
Au2 Au11 Au7 . . 58.907(14) ?
Au6 Au11 Au7 . . 61.590(14) ?
Au13 Au11 Au7 . . 108.262(17) ?
Au12 Au11 Au7 . . 107.343(17) ?
Br5 Au12 Au1 . . 162.68(4) ?
Br5 Au12 Au4 . . 121.97(4) ?
Au1 Au12 Au4 . . 58.933(15) ?
Br5 Au12 Au3 . . 105.55(3) ?
Au1 Au12 Au3 . . 58.769(14) ?
Au4 Au12 Au3 . . 59.851(14) ?
Br5 Au12 Au13 . . 139.07(4) ?
Au1 Au12 Au13 . . 57.908(14) ?
Au4 Au12 Au13 . . 59.788(15) ?
Au3 Au12 Au13 . . 107.603(16) ?
Br5 Au12 Au2 . . 109.39(4) ?
Au1 Au12 Au2 . . 58.274(14) ?
Au4 Au12 Au2 . . 109.478(17) ?
Au3 Au12 Au2 . . 62.396(15) ?
Au13 Au12 Au2 . . 106.899(18) ?
Br5 Au12 Au11 . . 128.59(4) ?
Au1 Au12 Au11 . . 58.057(14) ?
Au4 Au12 Au11 . . 108.225(17) ?
Au3 Au12 Au11 . . 108.662(17) ?
Au13 Au12 Au11 . . 59.861(15) ?
Au2 Au12 Au11 . . 58.479(14) ?
Br6 Au13 Au1 . . 164.49(4) ?
Br6 Au13 Au6 . . 130.15(4) ?
Au1 Au13 Au6 . . 58.746(15) ?
Br6 Au13 Au4 . . 105.95(4) ?
Au1 Au13 Au4 . . 59.030(16) ?
Au6 Au13 Au4 . . 109.385(18) ?
Br6 Au13 Au11 . . 135.87(4) ?
Au1 Au13 Au11 . . 58.356(14) ?
Au6 Au13 Au11 . . 60.092(16) ?
Au4 Au13 Au11 . . 108.395(17) ?
Br6 Au13 Au12 . . 119.41(4) ?
Au1 Au13 Au12 . . 58.420(13) ?
Au6 Au13 Au12 . . 108.557(19) ?
Au4 Au13 Au12 . . 59.604(14) ?
Au11 Au13 Au12 . . 60.256(14) ?
Br6 Au13 Au5 . . 112.83(3) ?
Au1 Au13 Au5 . . 58.490(14) ?
Au6 Au13 Au5 . . 58.458(16) ?
Au4 Au13 Au5 . . 62.744(15) ?
Au11 Au13 Au5 . . 107.158(18) ?
Au12 Au13 Au5 . . 109.227(17) ?
C1I P1 C1A . . 106.3(4) ?
C1I P1 C1Q . . 106.4(5) ?
C1A P1 C1Q . . 102.3(5) ?
C1I P1 Au2 . . 115.0(3) ?
C1A P1 Au2 . . 114.1(3) ?
C1Q P1 Au2 . . 111.6(4) ?
C2A P2 C2I . . 104.2(4) ?
C2A P2 C2Q . . 104.2(5) ?
C2I P2 C2Q . . 105.8(5) ?
C2A P2 Au3 . . 115.3(3) ?
C2I P2 Au3 . . 113.0(3) ?
C2Q P2 Au3 . . 113.4(4) ?
C3Q P3 C3A . . 106.0(5) ?
C3Q P3 C3I . . 103.5(5) ?
C3A P3 C3I . . 105.4(4) ?
C3Q P3 Au4 . . 110.9(4) ?
C3A P3 Au4 . . 116.7(3) ?
C3I P3 Au4 . . 113.3(3) ?
C4I P4 C4Q . . 104.9(5) ?
C4I P4 C4A . . 103.0(4) ?
C4Q P4 C4A . . 106.4(5) ?
C4I P4 Au5 . . 118.9(3) ?
C4Q P4 Au5 . . 109.4(4) ?
C4A P4 Au5 . . 113.3(3) ?
C5Q P5 C5A . . 106.2(5) ?
C5Q P5 C5I . . 103.9(5) ?
C5A P5 C5I . . 107.2(4) ?
C5Q P5 Au6 . . 112.0(4) ?
C5A P5 Au6 . . 114.9(3) ?
C5I P5 Au6 . . 111.8(3) ?
C6I P6 C6A . . 104.9(4) ?
C6I P6 C6Q . . 104.7(4) ?
C6A P6 C6Q . . 105.2(5) ?
C6I P6 Au7 . . 118.0(2) ?
C6A P6 Au7 . . 112.7(3) ?
C6Q P6 Au7 . . 110.3(5) ?
C10G P10 C10A . . 111.9(4) ?
C10G P10 C10S . . 110.0(5) ?
C10A P10 C10S . . 106.7(4) ?
C10G P10 C10M . . 104.5(4) ?
C10A P10 C10M . . 113.0(4) ?
C10S P10 C10M . . 110.8(4) ?
C1B C1A C1F . . 120.000000 ?
C1B C1A P1 . . 117.3(4) ?
C1F C1A P1 . . 122.7(4) ?
C1A C1B C1C . . 120.000000 ?
C1D C1C C1B . . 120.000000 ?
C1D C1C C1G . . 118.2(6) ?
C1B C1C C1G . . 121.8(6) ?
C1C C1D C1E . . 120.000000 ?
C1F C1E C1D . . 120.000000 ?
C1F C1E C1H . . 119.6(7) ?
C1D C1E C1H . . 120.0(7) ?
C1E C1F C1A . . 120.000000 ?
F1B C1G F1A . . 105.4(9) ?
F1B C1G F1C . . 105.5(9) ?
F1A C1G F1C . . 105.5(9) ?
F1B C1G C1C . . 112.7(9) ?
F1A C1G C1C . . 113.2(8) ?
F1C C1G C1C . . 113.7(8) ?
F1D C1H F1E . . 108.8(11) ?
F1D C1H F1F . . 104.0(11) ?
F1E C1H F1F . . 102.7(11) ?
F1D C1H C1E . . 117.0(10) ?
F1E C1H C1E . . 111.2(10) ?
F1F C1H C1E . . 112.0(10) ?
C1J C1I C1N . . 120.000000 ?
C1J C1I P1 . . 118.3(4) ?
C1N C1I P1 . . 121.7(4) ?
C1K C1J C1I . . 120.000000 ?
C1J C1K C1L . . 120.000000 ?
C1J C1K C1O . . 121.4(7) ?
C1L C1K C1O . . 118.6(7) ?
C1M C1L C1K . . 120.000000 ?
C1L C1M C1N . . 120.000000 ?
C1L C1M C1P . . 123.5(7) ?
C1N C1M C1P . . 116.4(7) ?
C1M C1N C1I . . 120.000000 ?
F1G C1O F1I . . 104.1(11) ?
F1G C1O F1H . . 105.1(11) ?
F1I C1O F1H . . 104.1(10) ?
F1G C1O C1K . . 114.8(9) ?
F1I C1O C1K . . 113.8(10) ?
F1H C1O C1K . . 113.8(10) ?
F1K C1P F1J . . 110.9(11) ?
F1K C1P F1L . . 98.8(10) ?
F1J C1P F1L . . 105.0(11) ?
F1K C1P C1M . . 113.3(10) ?
F1J C1P C1M . . 113.8(10) ?
F1L C1P C1M . . 113.8(10) ?
C2Q C1Q P1 . . 115.6(8) ?
C2B C2A C2F . . 120.000000 ?
C2B C2A P2 . . 121.2(4) ?
C2F C2A P2 . . 118.6(4) ?
C2C C2B C2A . . 120.000000 ?
C2B C2C C2D . . 120.000000 ?
C2B C2C C2G . . 119.7(7) ?
C2D C2C C2G . . 120.3(7) ?
C2E C2D C2C . . 120.000000 ?
C2D C2E C2F . . 120.000000 ?
C2D C2E C2H . . 116.9(8) ?
C2F C2E C2H . . 123.1(7) ?
C2E C2F C2A . . 120.000000 ?
F2B C2G F2A . . 107.3(11) ?
F2B C2G F2C . . 103.5(10) ?
F2A C2G F2C . . 104.5(10) ?
F2B C2G C2C . . 115.0(10) ?
F2A C2G C2C . . 113.1(10) ?
F2C C2G C2C . . 112.5(10) ?
F2D C2H F2E . . 106.0(12) ?
F2D C2H F2F . . 103.5(12) ?
F2E C2H F2F . . 99.9(11) ?
F2D C2H C2E . . 115.7(11) ?
F2E C2H C2E . . 116.0(11) ?
F2F C2H C2E . . 113.9(11) ?
C2J C2I C2N . . 120.000000 ?
C2J C2I P2 . . 123.0(4) ?
C2N C2I P2 . . 117.0(4) ?
C2K C2J C2I . . 120.000000 ?
C2J C2K C2L . . 120.000000 ?
C2J C2K C2O . . 119.0(7) ?
C2L C2K C2O . . 120.5(7) ?
C2M C2L C2K . . 120.000000 ?
C2L C2M C2N . . 120.000000 ?
C2L C2M C2P . . 119.3(7) ?
C2N C2M C2P . . 120.6(7) ?
C2M C2N C2I . . 120.000000 ?
F2G C2O F2I . . 107.1(10) ?
F2G C2O F2H . . 102.7(11) ?
F2I C2O F2H . . 103.2(10) ?
F2G C2O C2K . . 116.0(9) ?
F2I C2O C2K . . 112.7(10) ?
F2H C2O C2K . . 113.9(11) ?
F2J C2P F2K . . 106.3(11) ?
F2J C2P F2L . . 102.6(11) ?
F2K C2P F2L . . 100.8(11) ?
F2J C2P C2M . . 116.7(10) ?
F2K C2P C2M . . 115.0(10) ?
F2L C2P C2M . . 113.6(11) ?
C1Q C2Q P2 . . 113.9(8) ?
C3B C3A C3F . . 120.000000 ?
C3B C3A P3 . . 118.0(4) ?
C3F C3A P3 . . 122.0(4) ?
C3C C3B C3A . . 120.000000 ?
C3B C3C C3D . . 120.000000 ?
C3B C3C C3G . . 123.6(7) ?
C3D C3C C3G . . 116.4(7) ?
C3E C3D C3C . . 120.000000 ?
C3F C3E C3D . . 120.000000 ?
C3F C3E C3H . . 121.3(7) ?
C3D C3E C3H . . 118.6(7) ?
C3E C3F C3A . . 120.000000 ?
F3C C3G F3A . . 107.1(10) ?
F3C C3G F3B . . 103.3(10) ?
F3A C3G F3B . . 104.2(10) ?
F3C C3G C3C . . 115.2(10) ?
F3A C3G C3C . . 112.6(9) ?
F3B C3G C3C . . 113.4(10) ?
F3F C3H F3E . . 105.2(12) ?
F3F C3H F3D . . 104.8(12) ?
F3E C3H F3D . . 102.4(11) ?
F3F C3H C3E . . 114.4(11) ?
F3E C3H C3E . . 114.6(11) ?
F3D C3H C3E . . 114.2(11) ?
C3J C3I C3N . . 120.000000 ?
C3J C3I P3 . . 119.0(5) ?
C3N C3I P3 . . 120.9(5) ?
C3K C3J C3I . . 120.000000 ?
C3J C3K C3L . . 120.000000 ?
C3J C3K C3O . . 121.8(7) ?
C3L C3K C3O . . 118.2(7) ?
C3M C3L C3K . . 120.000000 ?
C3N C3M C3L . . 120.000000 ?
C3N C3M C3P . . 121.2(8) ?
C3L C3M C3P . . 118.8(8) ?
C3M C3N C3I . . 120.000000 ?
F3I C3O F3G . . 105.6(10) ?
F3I C3O F3H . . 106.2(9) ?
F3G C3O F3H . . 105.9(10) ?
F3I C3O C3K . . 112.6(9) ?
F3G C3O C3K . . 112.6(9) ?
F3H C3O C3K . . 113.4(9) ?
F3K C3P F3L . . 105.5(12) ?
F3K C3P F3J . . 105.1(12) ?
F3L C3P F3J . . 107.4(12) ?
F3K C3P C3M . . 114.6(12) ?
F3L C3P C3M . . 111.7(11) ?
F3J C3P C3M . . 112.0(11) ?
C4Q C3Q P3 . . 115.8(8) ?
C4B C4A C4F . . 120.000000 ?
C4B C4A P4 . . 121.4(4) ?
C4F C4A P4 . . 118.6(4) ?
C4A C4B C4C . . 120.000000 ?
C4B C4C C4D . . 120.000000 ?
C4B C4C C4G . . 121.8(7) ?
C4D C4C C4G . . 118.2(7) ?
C4E C4D C4C . . 120.000000 ?
C4D C4E C4F . . 120.000000 ?
C4D C4E C4H . . 118.7(6) ?
C4F C4E C4H . . 121.3(6) ?
C4E C4F C4A . . 120.000000 ?
F4B C4G F4A . . 106.3(10) ?
F4B C4G F4C . . 104.9(10) ?
F4A C4G F4C . . 104.8(10) ?
F4B C4G C4C . . 113.1(9) ?
F4A C4G C4C . . 112.7(10) ?
F4C C4G C4C . . 114.2(10) ?
F4F C4H F4D . . 105.8(10) ?
F4F C4H F4E . . 103.9(10) ?
F4D C4H F4E . . 103.6(10) ?
F4F C4H C4E . . 114.2(10) ?
F4D C4H C4E . . 115.3(9) ?
F4E C4H C4E . . 112.9(10) ?
C4J C4I C4N . . 120.000000 ?
C4J C4I P4 . . 120.5(4) ?
C4N C4I P4 . . 119.4(4) ?
C4I C4J C4K . . 120.000000 ?
C4L C4K C4J . . 120.000000 ?
C4L C4K C4O . . 119.1(6) ?
C4J C4K C4O . . 120.9(6) ?
C4K C4L C4M . . 120.000000 ?
C4N C4M C4L . . 120.000000 ?
C4N C4M C4P . . 121.1(7) ?
C4L C4M C4P . . 118.9(7) ?
C4M C4N C4I . . 120.000000 ?
F4G C4O F4H . . 108.1(10) ?
F4G C4O F4I . . 103.6(10) ?
F4H C4O F4I . . 104.2(10) ?
F4G C4O C4K . . 113.9(9) ?
F4H C4O C4K . . 113.1(9) ?
F4I C4O C4K . . 113.1(9) ?
F4J C4P F4L . . 105.1(10) ?
F4J C4P F4K . . 103.6(10) ?
F4L C4P F4K . . 103.3(11) ?
F4J C4P C4M . . 114.5(10) ?
F4L C4P C4M . . 115.4(10) ?
F4K C4P C4M . . 113.5(10) ?
C3Q C4Q P4 . . 113.3(8) ?
C5B C5A C5F . . 120.000000 ?
C5B C5A P5 . . 117.7(5) ?
C5F C5A P5 . . 122.1(5) ?
C5C C5B C5A . . 120.000000 ?
C5D C5C C5B . . 120.000000 ?
C5D C5C C5G . . 119.1(7) ?
C5B C5C C5G . . 120.7(7) ?
C5C C5D C5E . . 120.000000 ?
C5D C5E C5F . . 120.000000 ?
C5D C5E C5H . . 120.0(7) ?
C5F C5E C5H . . 120.0(7) ?
C5E C5F C5A . . 120.000000 ?
F5A C5G F5C . . 107.9(10) ?
F5A C5G F5B . . 104.6(9) ?
F5C C5G F5B . . 104.6(10) ?
F5A C5G C5C . . 113.4(9) ?
F5C C5G C5C . . 113.2(9) ?
F5B C5G C5C . . 112.6(9) ?
F5F C5H F5E . . 107.5(11) ?
F5F C5H F5D . . 103.7(11) ?
F5E C5H F5D . . 102.0(10) ?
F5F C5H C5E . . 113.4(10) ?
F5E C5H C5E . . 114.8(10) ?
F5D C5H C5E . . 114.1(10) ?
C5J C5I C5N . . 120.000000 ?
C5J C5I P5 . . 122.6(4) ?
C5N C5I P5 . . 117.4(4) ?
C5K C5J C5I . . 120.000000 ?
C5J C5K C5L . . 120.000000 ?
C5J C5K C5O . . 118.5(6) ?
C5L C5K C5O . . 121.4(6) ?
C5M C5L C5K . . 120.000000 ?
C5N C5M C5L . . 120.000000 ?
C5N C5M C5P . . 120.1(6) ?
C5L C5M C5P . . 119.9(6) ?
C5M C5N C5I . . 120.000000 ?
F5G C5O F5H . . 105.4(9) ?
F5G C5O F5I . . 104.7(9) ?
F5H C5O F5I . . 106.3(10) ?
F5G C5O C5K . . 113.1(9) ?
F5H C5O C5K . . 113.5(9) ?
F5I C5O C5K . . 113.0(9) ?
F5K C5P F5J . . 106.4(9) ?
F5K C5P F5L . . 105.2(9) ?
F5J C5P F5L . . 105.0(9) ?
F5K C5P C5M . . 113.4(8) ?
F5J C5P C5M . . 113.1(8) ?
F5L C5P C5M . . 113.0(9) ?
C6Q C5Q P5 . . 114.0(8) ?
C6B C6A C6F . . 120.000000 ?
C6B C6A P6 . . 117.4(4) ?
C6F C6A P6 . . 122.6(4) ?
C6A C6B C6C . . 120.000000 ?
C6D C6C C6B . . 120.000000 ?
C6D C6C C6G . . 118.0(7) ?
C6B C6C C6G . . 121.8(7) ?
C6C C6D C6E . . 120.000000 ?
C6D C6E C6F . . 120.000000 ?
C6D C6E C6H . . 118.7(7) ?
C6F C6E C6H . . 121.3(7) ?
C6E C6F C6A . . 120.000000 ?
F6C C6G F6A . . 106.0(11) ?
F6C C6G F6B . . 106.2(11) ?
F6A C6G F6B . . 100.1(10) ?
F6C C6G C6C . . 113.6(10) ?
F6A C6G C6C . . 115.4(10) ?
F6B C6G C6C . . 114.2(10) ?
F6F C6H F6E . . 104.4(11) ?
F6F C6H F6D . . 105.5(10) ?
F6E C6H F6D . . 105.3(10) ?
F6F C6H C6E . . 113.2(10) ?
F6E C6H C6E . . 113.7(10) ?
F6D C6H C6E . . 113.9(10) ?
C6J C6I C6N . . 120.000000 ?
C6J C6I P6 . . 118.9(4) ?
C6N C6I P6 . . 121.1(4) ?
C6I C6J C6K . . 120.000000 ?
C6J C6K C6L . . 120.000000 ?
C6J C6K C6O . . 120.7(5) ?
C6L C6K C6O . . 119.2(5) ?
C6M C6L C6K . . 120.000000 ?
C6L C6M C6N . . 120.000000 ?
C6L C6M C6P . . 120.3(5) ?
C6N C6M C6P . . 119.7(5) ?
C6M C6N C6I . . 120.000000 ?
F6G C6O F6I . . 110.0(10) ?
F6G C6O F6H . . 102.7(9) ?
F6I C6O F6H . . 101.9(9) ?
F6G C6O C6K . . 115.2(8) ?
F6I C6O C6K . . 113.1(8) ?
F6H C6O C6K . . 112.7(9) ?
F6J C6P F6K . . 108.1(10) ?
F6J C6P F6L . . 105.6(9) ?
F6K C6P F6L . . 102.3(9) ?
F6J C6P C6M . . 115.2(8) ?
F6K C6P C6M . . 112.7(9) ?
F6L C6P C6M . . 111.9(8) ?
C5Q C6Q P6 . . 113.6(8) ?
C10B C10A C10F . . 120.000000 ?
C10B C10A P10 . . 122.7(5) ?
C10F C10A P10 . . 117.2(5) ?
C10C C10B C10A . . 120.000000 ?
C10B C10C C10D . . 120.000000 ?
C10E C10D C10C . . 120.000000 ?
C10D C10E C10F . . 120.000000 ?
C10E C10F C10A . . 120.000000 ?
C10H C10G C10L . . 120.000000 ?
C10H C10G P10 . . 118.4(5) ?
C10L C10G P10 . . 121.5(5) ?
C10G C10H C10I . . 120.000000 ?
C10J C10I C10H . . 120.000000 ?
C10I C10J C10K . . 120.000000 ?
C10L C10K C10J . . 120.000000 ?
C10K C10L C10G . . 120.000000 ?
C10N C10M C10R . . 120.000000 ?
C10N C10M P10 . . 118.0(5) ?
C10R C10M P10 . . 121.9(5) ?
C10M C10N C10O . . 120.000000 ?
C10P C10O C10N . . 120.000000 ?
C10Q C10P C10O . . 120.000000 ?
C10P C10Q C10R . . 120.000000 ?
C10Q C10R C10M . . 120.000000 ?
C10T C10S C10X . . 120.000000 ?
C10T C10S P10 . . 121.7(4) ?
C10X C10S P10 . . 118.3(4) ?
C10S C10T C10U . . 120.000000 ?
C10V C10U C10T . . 120.000000 ?
C10U C10V C10W . . 120.000000 ?
C10X C10W C10V . . 120.000000 ?
C10W C10X C10S . . 120.000000 ?

loop_
_geom_bond_atom_site_label_1
_geom_bond_atom_site_label_2
_geom_bond_site_symmetry_2
_geom_bond_distance
_geom_bond_publ_flag
Au1 Au9 . 2.7183(6) ?
Au1 Au13 . 2.7294(6) ?
Au1 Au10 . 2.7303(6) ?
Au1 Au6 . 2.7378(6) ?
Au1 Au11 . 2.7415(6) ?
Au1 Au12 . 2.7446(5) ?
Au1 Au8 . 2.7452(6) ?
Au1 Au2 . 2.7466(6) ?
Au1 Au3 . 2.7562(6) ?
Au1 Au4 . 2.7581(6) ?
Au1 Au7 . 2.7648(6) ?
Au1 Au5 . 2.7722(6) ?
Au2 P1 . 2.259(3) ?
Au2 Au11 . 2.8276(6) ?
Au2 Au7 . 2.8297(6) ?
Au2 Au8 . 2.8822(5) ?
Au2 Au12 . 2.8903(6) ?
Au2 Au3 . 2.9831(6) ?
Au3 P2 . 2.268(3) ?
Au3 Au9 . 2.8476(6) ?
Au3 Au4 . 2.8570(6) ?
Au3 Au12 . 2.8684(6) ?
Au3 Au8 . 2.9055(6) ?
Au4 P3 . 2.279(3) ?
Au4 Au12 . 2.8586(6) ?
Au4 Au13 . 2.8639(6) ?
Au4 Au9 . 2.8815(6) ?
Au4 Au5 . 3.0185(7) ?
Au5 P4 . 2.269(3) ?
Au5 Au6 . 2.8241(7) ?
Au5 Au10 . 2.8316(7) ?
Au5 Au9 . 2.9036(6) ?
Au5 Au13 . 2.9332(6) ?
Au6 P5 . 2.265(3) ?
Au6 Au13 . 2.8482(7) ?
Au6 Au11 . 2.8717(6) ?
Au6 Au10 . 2.9110(6) ?
Au6 Au7 . 2.9679(6) ?
Au7 P6 . 2.267(3) ?
Au7 Au8 . 2.8397(6) ?
Au7 Au10 . 2.8718(6) ?
Au7 Au11 . 2.9247(6) ?
Au8 Br1 . 2.4426(12) ?
Au8 Au10 . 2.8910(6) ?
Au8 Au9 . 2.9113(6) ?
Au9 Br2 . 2.4213(13) ?
Au9 Au10 . 2.8917(7) ?
Au10 Br3 . 2.4278(13) ?
Au11 Br4 . 2.4478(12) ?
Au11 Au13 . 2.8869(7) ?
Au11 Au12 . 2.8983(6) ?
Au12 Br5 . 2.4275(12) ?
Au12 Au13 . 2.8875(6) ?
Au13 Br6 . 2.4318(13) ?
P1 C1I . 1.808(5) ?
P1 C1A . 1.821(6) ?
P1 C1Q . 1.827(12) ?
P2 C2A . 1.807(6) ?
P2 C2I . 1.814(6) ?
P2 C2Q . 1.817(12) ?
P3 C3Q . 1.814(11) ?
P3 C3A . 1.821(6) ?
P3 C3I . 1.822(7) ?
P4 C4I . 1.808(6) ?
P4 C4Q . 1.810(13) ?
P4 C4A . 1.839(6) ?
P5 C5Q . 1.808(13) ?
P5 C5A . 1.814(5) ?
P5 C5I . 1.826(6) ?
P6 C6I . 1.811(5) ?
P6 C6A . 1.824(6) ?
P6 C6Q . 1.833(11) ?
P10 C10G . 1.777(7) ?
P10 C10A . 1.779(6) ?
P10 C10S . 1.780(6) ?
P10 C10M . 1.791(7) ?
F1A C1G . 1.308(10) ?
F1B C1G . 1.304(10) ?
F1C C1G . 1.315(10) ?
F1D C1H . 1.263(11) ?
F1E C1H . 1.278(12) ?
F1F C1H . 1.349(12) ?
F1G C1O . 1.299(11) ?
F1H C1O . 1.302(12) ?
F1I C1O . 1.301(11) ?
F1J C1P . 1.292(11) ?
F1K C1P . 1.286(12) ?
F1L C1P . 1.338(12) ?
F2A C2G . 1.307(11) ?
F2B C2G . 1.282(11) ?
F2C C2G . 1.325(12) ?
F2D C2H . 1.274(12) ?
F2E C2H . 1.301(12) ?
F2F C2H . 1.333(12) ?
F2G C2O . 1.292(11) ?
F2H C2O . 1.332(12) ?
F2I C2O . 1.302(12) ?
F2J C2P . 1.276(11) ?
F2K C2P . 1.293(12) ?
F2L C2P . 1.327(12) ?
F3A C3G . 1.303(12) ?
F3B C3G . 1.314(12) ?
F3C C3G . 1.294(11) ?
F3D C3H . 1.312(13) ?
F3E C3H . 1.305(12) ?
F3F C3H . 1.285(12) ?
F3G C3O . 1.305(11) ?
F3H C3O . 1.310(11) ?
F3I C3O . 1.303(11) ?
F3J C3P . 1.301(12) ?
F3K C3P . 1.289(12) ?
F3L C3P . 1.300(12) ?
F4A C4G . 1.299(11) ?
F4B C4G . 1.289(11) ?
F4C C4G . 1.304(12) ?
F4D C4H . 1.295(11) ?
F4E C4H . 1.317(12) ?
F4F C4H . 1.293(11) ?
F4G C4O . 1.292(11) ?
F4H C4O . 1.299(11) ?
F4I C4O . 1.321(11) ?
F4J C4P . 1.296(11) ?
F4K C4P . 1.307(12) ?
F4L C4P . 1.301(11) ?
F5A C5G . 1.302(10) ?
F5B C5G . 1.316(11) ?
F5C C5G . 1.310(11) ?
F5D C5H . 1.309(11) ?
F5E C5H . 1.295(11) ?
F5F C5H . 1.288(12) ?
F5G C5O . 1.305(11) ?
F5H C5O . 1.307(11) ?
F5I C5O . 1.311(11) ?
F5J C5P . 1.307(10) ?
F5K C5P . 1.301(10) ?
F5L C5P . 1.309(11) ?
F6A C6G . 1.309(11) ?
F6B C6G . 1.315(12) ?
F6C C6G . 1.271(12) ?
F6D C6H . 1.307(11) ?
F6E C6H . 1.306(12) ?
F6F C6H . 1.291(11) ?
F6J C6P . 1.277(10) ?
F6K C6P . 1.300(11) ?
F6L C6P . 1.319(11) ?
F6G C6O . 1.278(10) ?
F6H C6O . 1.333(11) ?
F6I C6O . 1.293(10) ?
C1A C1B . 1.390000 ?
C1A C1F . 1.390000 ?
C1B C1C . 1.390000 ?
C1C C1D . 1.390000 ?
C1C C1G . 1.471(10) ?
C1D C1E . 1.390000 ?
C1E C1F . 1.390000 ?
C1E C1H . 1.472(11) ?
C1I C1J . 1.390000 ?
C1I C1N . 1.390000 ?
C1J C1K . 1.390000 ?
C1K C1L . 1.390000 ?
C1K C1O . 1.458(11) ?
C1L C1M . 1.390000 ?
C1M C1N . 1.390000 ?
C1M C1P . 1.480(11) ?
C1Q C2Q . 1.555(16) ?
C2A C2B . 1.390000 ?
C2A C2F . 1.390000 ?
C2B C2C . 1.390000 ?
C2C C2D . 1.390000 ?
C2C C2G . 1.475(11) ?
C2D C2E . 1.390000 ?
C2E C2F . 1.390000 ?
C2E C2H . 1.451(11) ?
C2I C2J . 1.390000 ?
C2I C2N . 1.390000 ?
C2J C2K . 1.390000 ?
C2K C2L . 1.390000 ?
C2K C2O . 1.467(11) ?
C2L C2M . 1.390000 ?
C2M C2N . 1.390000 ?
C2M C2P . 1.451(11) ?
C3A C3B . 1.390000 ?
C3A C3F . 1.390000 ?
C3B C3C . 1.390000 ?
C3C C3D . 1.390000 ?
C3C C3G . 1.464(10) ?
C3D C3E . 1.390000 ?
C3E C3F . 1.390000 ?
C3E C3H . 1.463(12) ?
C3I C3J . 1.390000 ?
C3I C3N . 1.390000 ?
C3J C3K . 1.390000 ?
C3K C3L . 1.390000 ?
C3K C3O . 1.474(11) ?
C3L C3M . 1.390000 ?
C3M C3N . 1.390000 ?
C3M C3P . 1.482(12) ?
C3Q C4Q . 1.552(18) ?
C4A C4B . 1.390000 ?
C4A C4F . 1.390000 ?
C4B C4C . 1.390000 ?
C4C C4D . 1.390000 ?
C4C C4G . 1.478(10) ?
C4D C4E . 1.390000 ?
C4E C4F . 1.390000 ?
C4E C4H . 1.461(10) ?
C4I C4J . 1.390000 ?
C4I C4N . 1.390000 ?
C4J C4K . 1.390000 ?
C4K C4L . 1.390000 ?
C4K C4O . 1.477(10) ?
C4L C4M . 1.390000 ?
C4M C4N . 1.390000 ?
C4M C4P . 1.466(11) ?
C5A C5B . 1.390000 ?
C5A C5F . 1.390000 ?
C5B C5C . 1.390000 ?
C5C C5D . 1.390000 ?
C5C C5G . 1.479(11) ?
C5D C5E . 1.390000 ?
C5E C5F . 1.390000 ?
C5E C5H . 1.467(11) ?
C5I C5J . 1.390000 ?
C5I C5N . 1.390000 ?
C5J C5K . 1.390000 ?
C5K C5L . 1.390000 ?
C5K C5O . 1.473(10) ?
C5L C5M . 1.390000 ?
C5M C5N . 1.390000 ?
C5M C5P . 1.468(10) ?
C5Q C6Q . 1.562(16) ?
C6A C6B . 1.390000 ?
C6A C6F . 1.390000 ?
C6B C6C . 1.390000 ?
C6C C6D . 1.390000 ?
C6C C6G . 1.457(10) ?
C6D C6E . 1.390000 ?
C6E C6F . 1.390000 ?
C6E C6H . 1.473(11) ?
C6I C6J . 1.390000 ?
C6I C6N . 1.390000 ?
C6J C6K . 1.390000 ?
C6K C6L . 1.390000 ?
C6K C6O . 1.469(9) ?
C6L C6M . 1.390000 ?
C6M C6N . 1.390000 ?
C6M C6P . 1.476(9) ?
C10A C10B . 1.390000 ?
C10A C10F . 1.390000 ?
C10B C10C . 1.390000 ?
C10C C10D . 1.390000 ?
C10D C10E . 1.390000 ?
C10E C10F . 1.390000 ?
C10G C10H . 1.390000 ?
C10G C10L . 1.390000 ?
C10H C10I . 1.390000 ?
C10I C10J . 1.390000 ?
C10J C10K . 1.390000 ?
C10K C10L . 1.390000 ?
C10M C10N . 1.390000 ?
C10M C10R . 1.390000 ?
C10N C10O . 1.390000 ?
C10O C10P . 1.390000 ?
C10P C10Q . 1.390000 ?
C10Q C10R . 1.390000 ?
C10S C10T . 1.390000 ?
C10S C10X . 1.390000 ?
C10T C10U . 1.390000 ?
C10U C10V . 1.390000 ?
C10V C10W . 1.390000 ?
C10W C10X . 1.390000 ?
